data_7038591
loop_
_publ_author_name
'Ou, Ya-Ping'
'Zhang, Jing'
'Zhang, Fuxing'
'Kuang, Daizhi'
'Hartl, Franti\<sek'
'Rao, Li'
'Liu, Sheng Hua'

_publ_section_title
;
 Notable differences between oxidized diruthenium complexes bridged by
 four isomeric diethynyl benzodithiophene ligands.
;
_journal_issue 15
_journal_name_full 'Dalton transactions (Cambridge, England : 2003)'
_journal_page_first 6503
_journal_page_last 6516
_journal_paper_doi 10.1039/c6dt00109b
_journal_volume 45
_journal_year 2016
_chemical_formula_sum 'C138 H135 Cl4 P6 Ru3 S3'
_chemical_formula_weight 2520.47
_chemical_name_systematic
; 
 ? 
;
_space_group_IT_number 2
_symmetry_cell_setting triclinic
_symmetry_space_group_name_Hall '-P 1'
_symmetry_space_group_name_H-M 'P -1'
_atom_sites_solution_hydrogens geom
_atom_sites_solution_primary direct
_atom_sites_solution_secondary difmap
_audit_creation_method SHELXL-97
_audit_update_record
;
2015-10-06 deposited with the CCDC.
2016-02-25 downloaded from the CCDC.
;
_cell_angle_alpha 87.931(4)
_cell_angle_beta 77.753(4)
_cell_angle_gamma 76.060(3)
_cell_formula_units_Z 2
_cell_length_a 13.848(3)
_cell_length_b 16.508(3)
_cell_length_c 28.270(6)
_cell_measurement_reflns_used 7739
_cell_measurement_temperature 296(2)
_cell_measurement_theta_max 24.31
_cell_measurement_theta_min 2.23
_cell_volume 6129(2)
_computing_cell_refinement 'Bruker SAINT'
_computing_data_collection 'Bruker APEX2'
_computing_data_reduction 'Bruker SAINT'
_computing_molecular_graphics 'Bruker SHELXTL'
_computing_publication_material 'Bruker SHELXTL'
_computing_structure_refinement 'SHELXL-97 (Sheldrick, 1997)'
_computing_structure_solution 'SHELXS-97 (Sheldrick, 1990)'
_diffrn_ambient_temperature 296(2)
_diffrn_measured_fraction_theta_full 0.986
_diffrn_measured_fraction_theta_max 0.986
_diffrn_measurement_device_type 'Bruker APEX-II CCD'
_diffrn_measurement_method '\f and \w scans'
_diffrn_radiation_monochromator graphite
_diffrn_radiation_source 'fine-focus sealed tube'
_diffrn_radiation_type MoK\a
_diffrn_radiation_wavelength 0.71073
_diffrn_reflns_av_R_equivalents 0.0541
_diffrn_reflns_av_sigmaI/netI 0.0941
_diffrn_reflns_limit_h_max 16
_diffrn_reflns_limit_h_min -16
_diffrn_reflns_limit_k_max 19
_diffrn_reflns_limit_k_min -19
_diffrn_reflns_limit_l_max 34
_diffrn_reflns_limit_l_min -34
_diffrn_reflns_number 40240
_diffrn_reflns_theta_full 25.50
_diffrn_reflns_theta_max 25.50
_diffrn_reflns_theta_min 1.46
_diffrn_standards_number 0
_exptl_absorpt_coefficient_mu 0.632
_exptl_absorpt_correction_T_max 0.9875
_exptl_absorpt_correction_T_min 0.8683
_exptl_absorpt_correction_type none
_exptl_crystal_density_diffrn 1.366
_exptl_crystal_density_meas 0
_exptl_crystal_density_method 'not measured'
_exptl_crystal_F_000 2602
_exptl_crystal_size_max 0.23
_exptl_crystal_size_mid 0.20
_exptl_crystal_size_min 0.02
_refine_diff_density_max 1.408
_refine_diff_density_min -0.863
_refine_diff_density_rms 0.154
_refine_ls_extinction_method none
_refine_ls_goodness_of_fit_ref 1.010
_refine_ls_hydrogen_treatment mixed
_refine_ls_matrix_type full
_refine_ls_number_parameters 1409
_refine_ls_number_reflns 22489
_refine_ls_number_restraints 59
_refine_ls_restrained_S_all 1.014
_refine_ls_R_factor_all 0.1144
_refine_ls_R_factor_gt 0.0741
_refine_ls_shift/su_max 0.001
_refine_ls_shift/su_mean 0.000
_refine_ls_structure_factor_coef Fsqd
_refine_ls_weighting_details 'calc w=1/[\s^2^(Fo^2^)+(0.1534P)^2^+0.0000P] where P=(Fo^2^+2Fc^2^)/3'
_refine_ls_weighting_scheme calc
_refine_ls_wR_factor_gt 0.2044
_refine_ls_wR_factor_ref 0.2413
_reflns_number_gt 14871
_reflns_number_total 22489
_reflns_threshold_expression >2sigma(I)
_cod_data_source_file c6dt00109b2.cif
_cod_data_source_block e_111031g_work_mo_111031g_0m
_cod_depositor_comments
;
The following automatic conversions were performed:

'_symmetry_cell_setting' value 'Triclinic' changed to 'triclinic'
according to
/usr/data/users/saulius/crontab/automatic-downloads/rss-feeds/RSC/lib/dictionaries/cif_core.dic
dictionary named 'cif_core.dic' version 2.4.2 from 2011-04-26.

Automatic conversion script
Id: cif_fix_values 4268 2015-11-12 08:31:59Z antanas 

 Adding full bibliography for 7038590--7038592.cif.
;
_cod_original_sg_symbol_H-M P-1
_cod_database_code 7038591

loop_
_symmetry_equiv_pos_as_xyz
'x, y, z'
'-x, -y, -z'

loop_
_atom_site_label
_atom_site_type_symbol
_atom_site_fract_x
_atom_site_fract_y
_atom_site_fract_z
_atom_site_U_iso_or_equiv
_atom_site_adp_type
_atom_site_occupancy
_atom_site_symmetry_multiplicity
_atom_site_calc_flag
_atom_site_refinement_flags
_atom_site_disorder_assembly
_atom_site_disorder_group
Ru1 Ru 0.36588(4) 0.28449(3) 0.477123(17) 0.02615(14) Uani 1 1 d . . .
Ru2 Ru -0.09310(4) 1.15305(3) 0.783767(18) 0.03176(15) Uani 1 1 d . . .
Ru3 Ru 0.57452(4) 0.72017(3) 0.94524(2) 0.03844(17) Uani 1 1 d . . .
C1 C 0.2945(5) 0.4642(4) 0.4116(2) 0.0355(15) Uani 1 1 d . . .
C2 C 0.2530(6) 0.4601(5) 0.3705(3) 0.055(2) Uani 1 1 d . . .
H2 H 0.2847 0.4183 0.3473 0.067 Uiso 1 1 calc R . .
C3 C 0.1690(8) 0.5155(7) 0.3646(4) 0.077(3) Uani 1 1 d . . .
H3 H 0.1452 0.5123 0.3365 0.093 Uiso 1 1 calc R . .
C4 C 0.1166(7) 0.5764(7) 0.3978(4) 0.076(3) Uani 1 1 d . . .
H4 H 0.0584 0.6143 0.3925 0.091 Uiso 1 1 calc R . .
C5 C 0.1509(8) 0.5805(6) 0.4382(4) 0.076(3) Uani 1 1 d . . .
H5 H 0.1138 0.6204 0.4618 0.091 Uiso 1 1 calc R . .
C6 C 0.2404(5) 0.5269(4) 0.4464(3) 0.0432(17) Uani 1 1 d . . .
H6 H 0.2639 0.5325 0.4742 0.052 Uiso 1 1 calc R . .
C7 C 0.4767(5) 0.3555(4) 0.3624(2) 0.0368(15) Uani 1 1 d . . .
C8 C 0.4969(6) 0.4157(5) 0.3285(3) 0.0521(19) Uani 1 1 d . . .
H8 H 0.4749 0.4721 0.3370 0.062 Uiso 1 1 calc R . .
C9 C 0.5508(7) 0.3908(7) 0.2812(3) 0.068(3) Uani 1 1 d . . .
H9 H 0.5641 0.4306 0.2582 0.082 Uiso 1 1 calc R . .
C10 C 0.5844(7) 0.3058(7) 0.2693(3) 0.070(3) Uani 1 1 d . . .
H10 H 0.6189 0.2889 0.2379 0.084 Uiso 1 1 calc R . .
C11 C 0.5671(7) 0.2483(6) 0.3027(3) 0.064(2) Uani 1 1 d . . .
H11 H 0.5911 0.1919 0.2946 0.077 Uiso 1 1 calc R . .
C12 C 0.5137(6) 0.2729(4) 0.3490(3) 0.0455(17) Uani 1 1 d . . .
H12 H 0.5023 0.2322 0.3717 0.055 Uiso 1 1 calc R . .
C13 C 0.4812(5) 0.4396(4) 0.4487(2) 0.0353(14) Uani 1 1 d . . .
H13A H 0.5076 0.4769 0.4249 0.042 Uiso 1 1 calc R . .
H13B H 0.4416 0.4721 0.4772 0.042 Uiso 1 1 calc R . .
C14 C 0.5694(5) 0.3712(4) 0.4619(2) 0.0370(15) Uani 1 1 d . . .
H14A H 0.6042 0.3953 0.4821 0.044 Uiso 1 1 calc R . .
H14B H 0.6182 0.3489 0.4326 0.044 Uiso 1 1 calc R . .
C15 C 0.5234(5) 0.3023(4) 0.5590(2) 0.0370(15) Uani 1 1 d . . .
C16 C 0.6046(7) 0.3246(5) 0.5705(3) 0.053(2) Uani 1 1 d . . .
H16 H 0.6592 0.3298 0.5459 0.064 Uiso 1 1 calc R . .
C17 C 0.6072(8) 0.3395(5) 0.6180(3) 0.066(3) Uani 1 1 d . . .
H17 H 0.6629 0.3546 0.6254 0.079 Uiso 1 1 calc R . .
C18 C 0.5260(10) 0.3317(6) 0.6542(3) 0.080(3) Uani 1 1 d . . .
H18 H 0.5258 0.3427 0.6863 0.096 Uiso 1 1 calc R . .
C19 C 0.4447(9) 0.3075(6) 0.6426(3) 0.077(3) Uani 1 1 d . . .
H19 H 0.3914 0.2999 0.6673 0.092 Uiso 1 1 calc R . .
C20 C 0.4418(6) 0.2947(5) 0.5961(2) 0.0459(18) Uani 1 1 d . . .
H20 H 0.3854 0.2807 0.5888 0.055 Uiso 1 1 calc R . .
C21 C 0.6269(5) 0.1926(4) 0.4787(2) 0.0381(15) Uani 1 1 d . . .
C22 C 0.6471(6) 0.1331(4) 0.5131(3) 0.053(2) Uani 1 1 d . . .
H22 H 0.6108 0.1408 0.5450 0.064 Uiso 1 1 calc R . .
C23 C 0.7243(7) 0.0607(5) 0.4986(4) 0.074(3) Uani 1 1 d . . .
H23 H 0.7395 0.0205 0.5216 0.089 Uiso 1 1 calc R . .
C24 C 0.7767(7) 0.0477(6) 0.4528(5) 0.077(3) Uani 1 1 d . . .
H24 H 0.8260 -0.0016 0.4440 0.093 Uiso 1 1 calc R . .
C25 C 0.7576(7) 0.1052(6) 0.4205(4) 0.070(3) Uani 1 1 d . . .
H25 H 0.7962 0.0969 0.3891 0.084 Uiso 1 1 calc R . .
C26 C 0.6824(6) 0.1775(5) 0.4316(3) 0.054(2) Uani 1 1 d . . .
H26 H 0.6688 0.2160 0.4075 0.064 Uiso 1 1 calc R . .
C27 C 0.2882(5) 0.2161(4) 0.4341(3) 0.0396(16) Uani 1 1 d . . .
C28 C 0.3665(5) 0.1563(4) 0.4512(2) 0.0337(14) Uani 1 1 d . . .
C29 C 0.3428(6) 0.1585(4) 0.5022(3) 0.0396(16) Uani 1 1 d . . .
C30 C 0.2494(6) 0.2191(4) 0.5176(3) 0.0445(17) Uani 1 1 d . . .
C31 C 0.2177(5) 0.2564(4) 0.4757(3) 0.0409(16) Uani 1 1 d . . .
C32 C 0.4493(6) 0.0912(4) 0.4212(3) 0.0497(19) Uani 1 1 d . . .
H32A H 0.5125 0.0888 0.4307 0.075 Uiso 1 1 calc R . .
H32B H 0.4557 0.1054 0.3876 0.075 Uiso 1 1 calc R . .
H32C H 0.4329 0.0379 0.4260 0.075 Uiso 1 1 calc R . .
C33 C 0.3975(7) 0.0988(4) 0.5341(3) 0.054(2) Uani 1 1 d . . .
H33A H 0.3599 0.0575 0.5452 0.080 Uiso 1 1 calc R . .
H33B H 0.4038 0.1286 0.5614 0.080 Uiso 1 1 calc R . .
H33C H 0.4640 0.0720 0.5162 0.080 Uiso 1 1 calc R . .
C34 C 0.1913(7) 0.2363(6) 0.5686(3) 0.063(2) Uani 1 1 d . . .
H34A H 0.1501 0.1967 0.5776 0.094 Uiso 1 1 calc R . .
H34B H 0.1484 0.2918 0.5712 0.094 Uiso 1 1 calc R . .
H34C H 0.2380 0.2313 0.5898 0.094 Uiso 1 1 calc R . .
C35 C 0.1209(6) 0.3226(5) 0.4749(4) 0.066(2) Uani 1 1 d . . .
H35A H 0.1270 0.3496 0.4441 0.098 Uiso 1 1 calc R . .
H35B H 0.1101 0.3631 0.5002 0.098 Uiso 1 1 calc R . .
H35C H 0.0643 0.2970 0.4799 0.098 Uiso 1 1 calc R . .
C36 C 0.2769(7) 0.2271(6) 0.3831(3) 0.062(2) Uani 1 1 d . . .
H36A H 0.2356 0.1918 0.3762 0.092 Uiso 1 1 calc R . .
H36B H 0.3427 0.2123 0.3619 0.092 Uiso 1 1 calc R . .
H36C H 0.2449 0.2843 0.3782 0.092 Uiso 1 1 calc R . .
C37 C 0.3062(5) 0.3822(4) 0.5236(2) 0.0374(15) Uani 1 1 d . A .
C38 C 0.2691(6) 0.4375(4) 0.5520(2) 0.0426(17) Uani 1 1 d D . .
C39 C 0.2178(5) 0.5088(4) 0.5830(2) 0.0385(16) Uani 0.76 1 d PD A 1
C40 C 0.2540(7) 0.5466(5) 0.6152(3) 0.038(3) Uani 0.76 1 d PD A 1
H40 H 0.3146 0.5225 0.6248 0.046 Uiso 0.76 1 calc PR A 1
S1 S 0.1048(2) 0.57190(16) 0.57299(10) 0.0502(7) Uani 0.76 1 d PD A 1
C41 C 0.1918(4) 0.6258(2) 0.63300(17) 0.0312(19) Uani 0.76 1 d PGD A 1
C42 C 0.1062(4) 0.6483(3) 0.61274(15) 0.038(2) Uani 0.76 1 d PGD A 1
C43 C 0.0369(4) 0.7244(3) 0.6252(2) 0.054(2) Uani 0.76 1 d PGD A 1
H43 H -0.0204 0.7394 0.6116 0.064 Uiso 0.76 1 calc PR A 1
C44 C 0.0531(5) 0.7780(3) 0.6579(2) 0.0456(19) Uani 0.76 1 d PGD A 1
C45 C 0.1388(6) 0.7555(3) 0.67812(18) 0.0462(19) Uani 0.76 1 d PGD A 1
C46 C 0.2081(4) 0.6794(4) 0.66569(18) 0.041(2) Uani 0.76 1 d PGD A 1
H46 H 0.2654 0.6643 0.6792 0.050 Uiso 0.76 1 calc PR A 1
C47 C -0.0100(10) 0.8580(6) 0.6739(4) 0.088(3) Uani 0.76 1 d PD A 1
H47 H -0.0701 0.8818 0.6638 0.106 Uiso 0.76 1 calc PR A 1
C48 C 0.0278(6) 0.8960(4) 0.7059(3) 0.0456(19) Uani 0.76 1 d PD A 1
S2 S 0.1433(2) 0.83328(16) 0.71707(12) 0.0539(7) Uani 0.76 1 d PD A 1
C39' C 0.2217(12) 0.5091(9) 0.5832(7) 0.0385(16) Uani 0.24 1 d PD A 2
C40' C 0.1407(13) 0.5749(12) 0.5795(7) 0.0502(7) Uani 0.24 1 d PD A 2
H40' H 0.0979 0.5768 0.5579 0.060 Uiso 0.24 1 calc PR A 2
S1' S 0.2815(7) 0.5288(5) 0.6262(3) 0.036(2) Uani 0.24 1 d PD A 2
C41' C 0.1321(14) 0.6406(8) 0.6138(6) 0.038(2) Uani 0.24 1 d PGD A 2
C42' C 0.2040(12) 0.6255(6) 0.6427(6) 0.0312(19) Uani 0.24 1 d PGD A 2
C43' C 0.2019(13) 0.6850(10) 0.6767(7) 0.041(2) Uani 0.24 1 d PGD A 2
H43' H 0.2500 0.6749 0.6960 0.050 Uiso 0.24 1 calc PR A 2
C44' C 0.1279(15) 0.7597(8) 0.6817(7) 0.0462(19) Uani 0.24 1 d PGD A 2
C45' C 0.0560(13) 0.7748(6) 0.6528(7) 0.0456(19) Uani 0.24 1 d PGD A 2
C46' C 0.0581(13) 0.7153(10) 0.6189(7) 0.054(2) Uani 0.24 1 d PGD A 2
H46' H 0.0099 0.7254 0.5996 0.064 Uiso 0.24 1 calc PR A 2
C47' C 0.1142(17) 0.8284(10) 0.7146(8) 0.0539(7) Uani 0.24 1 d PD A 2
H47' H 0.1555 0.8289 0.7366 0.065 Uiso 0.24 1 calc PR A 2
C48' C 0.0326(16) 0.8937(7) 0.7100(8) 0.0456(19) Uani 0.24 1 d PD A 2
S2' S -0.0270(12) 0.8715(8) 0.6656(7) 0.088(3) Uani 0.24 1 d PD A 2
C49 C -0.0075(6) 0.9788(4) 0.7264(3) 0.052(2) Uani 1 1 d D . .
C50 C -0.0378(6) 1.0466(4) 0.7450(3) 0.0465(18) Uani 1 1 d . A .
C51 C -0.2701(6) 1.1086(4) 0.7195(3) 0.0445(17) Uani 1 1 d . . .
C52 C -0.3238(7) 1.1222(6) 0.6819(4) 0.066(2) Uani 1 1 d . . .
H52 H -0.3296 1.1720 0.6651 0.080 Uiso 1 1 calc R . .
C53 C -0.3682(9) 1.0610(7) 0.6699(4) 0.085(3) Uani 1 1 d . . .
H53 H -0.4036 1.0692 0.6449 0.102 Uiso 1 1 calc R . .
C54 C -0.3590(9) 0.9874(7) 0.6957(5) 0.099(4) Uani 1 1 d . . .
H54 H -0.3889 0.9462 0.6881 0.119 Uiso 1 1 calc R . .
C55 C -0.3066(8) 0.9750(6) 0.7319(5) 0.084(3) Uani 1 1 d . . .
H55 H -0.2992 0.9247 0.7482 0.101 Uiso 1 1 calc R . .
C56 C -0.2643(7) 1.0365(5) 0.7448(4) 0.067(2) Uani 1 1 d . . .
H56 H -0.2318 1.0286 0.7708 0.081 Uiso 1 1 calc R . .
C57 C -0.3220(5) 1.2738(4) 0.7566(2) 0.0407(16) Uani 1 1 d . . .
C58 C -0.3162(6) 1.3557(4) 0.7529(3) 0.0505(19) Uani 1 1 d . . .
H58 H -0.2553 1.3684 0.7376 0.061 Uiso 1 1 calc R . .
C59 C -0.4003(8) 1.4208(5) 0.7720(3) 0.066(2) Uani 1 1 d . . .
H59 H -0.3945 1.4758 0.7688 0.079 Uiso 1 1 calc R . .
C60 C -0.4863(8) 1.4051(6) 0.7940(4) 0.076(3) Uani 1 1 d . . .
H60 H -0.5414 1.4490 0.8060 0.091 Uiso 1 1 calc R . .
C61 C -0.4965(8) 1.3229(6) 0.7998(3) 0.078(3) Uani 1 1 d . . .
H61 H -0.5579 1.3118 0.8156 0.094 Uiso 1 1 calc R . .
C62 C -0.4123(6) 1.2573(5) 0.7814(3) 0.055(2) Uani 1 1 d . . .
H62 H -0.4175 1.2023 0.7860 0.066 Uiso 1 1 calc R . .
C63 C -0.1513(6) 1.2267(5) 0.6767(3) 0.0447(17) Uani 1 1 d . . .
H63A H -0.1781 1.2074 0.6512 0.054 Uiso 1 1 calc R . .
H63B H -0.1685 1.2872 0.6768 0.054 Uiso 1 1 calc R . .
C64 C -0.0365(5) 1.1944(5) 0.6667(2) 0.0435(17) Uani 1 1 d . . .
H64A H -0.0049 1.2263 0.6412 0.052 Uiso 1 1 calc R . .
H64B H -0.0179 1.1363 0.6563 0.052 Uiso 1 1 calc R . .
C65 C 0.0065(6) 1.3169(4) 0.7228(2) 0.0429(17) Uani 1 1 d . . .
C66 C 0.0725(6) 1.3506(5) 0.6884(3) 0.056(2) Uani 1 1 d . . .
H66 H 0.1199 1.3154 0.6651 0.068 Uiso 1 1 calc R . .
C67 C 0.0704(7) 1.4337(6) 0.6877(3) 0.065(2) Uani 1 1 d . . .
H67 H 0.1158 1.4544 0.6641 0.078 Uiso 1 1 calc R . .
C68 C 0.0011(8) 1.4866(6) 0.7219(4) 0.073(3) Uani 1 1 d . . .
H68 H 0.0014 1.5429 0.7224 0.088 Uiso 1 1 calc R . .
C69 C -0.0698(7) 1.4562(6) 0.7560(3) 0.067(2) Uani 1 1 d . . .
H69 H -0.1203 1.4924 0.7776 0.080 Uiso 1 1 calc R . .
C70 C -0.0638(6) 1.3703(5) 0.7570(3) 0.0526(19) Uani 1 1 d . . .
H70 H -0.1076 1.3489 0.7811 0.063 Uiso 1 1 calc R . .
C71 C 0.1451(5) 1.1540(5) 0.7086(3) 0.0475(18) Uani 1 1 d . . .
C72 C 0.2126(6) 1.1847(7) 0.7281(3) 0.067(2) Uani 1 1 d . . .
H72 H 0.1892 1.2317 0.7483 0.080 Uiso 1 1 calc R . .
C73 C 0.3169(7) 1.1451(8) 0.7174(4) 0.083(3) Uani 1 1 d . . .
H73 H 0.3635 1.1672 0.7288 0.100 Uiso 1 1 calc R . .
C74 C 0.3480(9) 1.0741(8) 0.6902(5) 0.097(4) Uani 1 1 d . . .
H74 H 0.4163 1.0459 0.6842 0.117 Uiso 1 1 calc R . .
C75 C 0.2807(9) 1.0435(7) 0.6716(4) 0.091(3) Uani 1 1 d . . .
H75 H 0.3042 0.9956 0.6521 0.109 Uiso 1 1 calc R . .
C76 C 0.1829(7) 1.0807(5) 0.6806(3) 0.064(2) Uani 1 1 d . . .
H76 H 0.1383 1.0577 0.6681 0.077 Uiso 1 1 calc R . .
C77 C -0.1003(8) 1.0766(5) 0.8514(3) 0.063(3) Uani 1 1 d . . .
C78 C -0.0170(7) 1.1105(6) 0.8435(3) 0.057(2) Uani 1 1 d . . .
C79 C -0.0480(6) 1.1972(5) 0.8479(3) 0.0492(19) Uani 1 1 d . . .
C80 C -0.1569(6) 1.2200(5) 0.8566(2) 0.0419(16) Uani 1 1 d . . .
C81 C -0.1889(6) 1.1444(6) 0.8585(2) 0.053(2) Uani 1 1 d . . .
C82 C -0.1058(14) 0.9862(6) 0.8546(4) 0.135(6) Uani 1 1 d . . .
H82A H -0.1500 0.9765 0.8346 0.202 Uiso 1 1 calc R . .
H82B H -0.1320 0.9736 0.8876 0.202 Uiso 1 1 calc R . .
H82C H -0.0390 0.9510 0.8438 0.202 Uiso 1 1 calc R . .
C83 C 0.0965(9) 1.0600(9) 0.8369(4) 0.121(5) Uani 1 1 d . . .
H83A H 0.1127 1.0467 0.8681 0.181 Uiso 1 1 calc R . .
H83B H 0.1405 1.0929 0.8195 0.181 Uiso 1 1 calc R . .
H83C H 0.1059 1.0093 0.8190 0.181 Uiso 1 1 calc R . .
C84 C 0.0156(8) 1.2595(8) 0.8506(3) 0.089(4) Uani 1 1 d . . .
H84A H -0.0173 1.2976 0.8772 0.133 Uiso 1 1 calc R . .
H84B H 0.0227 1.2899 0.8210 0.133 Uiso 1 1 calc R . .
H84C H 0.0817 1.2302 0.8553 0.133 Uiso 1 1 calc R . .
C85 C -0.2262(8) 1.3033(6) 0.8710(3) 0.074(3) Uani 1 1 d . . .
H85A H -0.2837 1.3114 0.8560 0.111 Uiso 1 1 calc R . .
H85B H -0.1903 1.3461 0.8609 0.111 Uiso 1 1 calc R . .
H85C H -0.2492 1.3062 0.9056 0.111 Uiso 1 1 calc R . .
C86 C -0.2996(8) 1.1376(8) 0.8726(4) 0.092(4) Uani 1 1 d . . .
H86A H -0.3155 1.1251 0.9064 0.139 Uiso 1 1 calc R . .
H86B H -0.3089 1.0938 0.8539 0.139 Uiso 1 1 calc R . .
H86C H -0.3438 1.1895 0.8665 0.139 Uiso 1 1 calc R . .
C87 C 0.6534(6) 0.8205(5) 1.0327(3) 0.054(2) Uani 1 1 d . . .
C88 C 0.7321(7) 0.7861(6) 1.0564(3) 0.068(2) Uani 1 1 d . . .
H88 H 0.7938 0.7551 1.0389 0.081 Uiso 1 1 calc R . .
C89 C 0.7194(10) 0.7975(8) 1.1050(4) 0.096(4) Uani 1 1 d . . .
H89 H 0.7725 0.7725 1.1201 0.115 Uiso 1 1 calc R . .
C90 C 0.6314(10) 0.8443(8) 1.1326(4) 0.084(3) Uani 1 1 d . . .
H90 H 0.6265 0.8537 1.1654 0.101 Uiso 1 1 calc R . .
C91 C 0.5550(8) 0.8754(6) 1.1124(3) 0.071(3) Uani 1 1 d . . .
H91 H 0.4938 0.9042 1.1314 0.085 Uiso 1 1 calc R . .
C92 C 0.5628(7) 0.8665(5) 1.0612(3) 0.062(2) Uani 1 1 d . . .
H92 H 0.5080 0.8910 1.0471 0.075 Uiso 1 1 calc R . .
C93 C 0.7990(6) 0.7864(5) 0.9439(3) 0.053(2) Uani 1 1 d . . .
C94 C 0.8573(7) 0.8380(6) 0.9547(3) 0.067(2) Uani 1 1 d . . .
H94 H 0.8276 0.8819 0.9768 0.080 Uiso 1 1 calc R . .
C95 C 0.9591(8) 0.8250(8) 0.9328(4) 0.086(3) Uani 1 1 d . . .
H95 H 0.9969 0.8611 0.9394 0.103 Uiso 1 1 calc R . .
C96 C 1.0047(9) 0.7585(9) 0.9011(5) 0.102(4) Uani 1 1 d . . .
H96 H 1.0740 0.7480 0.8878 0.122 Uiso 1 1 calc R . .
C97 C 0.9485(9) 0.7084(8) 0.8895(5) 0.105(4) Uani 1 1 d . . .
H97 H 0.9788 0.6653 0.8669 0.126 Uiso 1 1 calc R . .
C98 C 0.8457(6) 0.7210(5) 0.9109(3) 0.060(2) Uani 1 1 d . . .
H98 H 0.8082 0.6855 0.9032 0.072 Uiso 1 1 calc R . .
C99 C 0.6164(7) 0.9112(5) 0.9451(3) 0.057(2) Uani 1 1 d . . .
H99A H 0.5510 0.9382 0.9649 0.068 Uiso 1 1 calc R . .
H99B H 0.6642 0.9448 0.9467 0.068 Uiso 1 1 calc R . .
C100 C 0.6063(9) 0.9047(5) 0.8939(3) 0.071(3) Uani 1 1 d . . .
H10A H 0.6691 0.9102 0.8725 0.085 Uiso 1 1 calc R . .
H10B H 0.5522 0.9506 0.8877 0.085 Uiso 1 1 calc R . .
C101 C 0.4620(8) 0.8390(6) 0.8549(3) 0.069(3) Uani 1 1 d . . .
C102 C 0.3810(8) 0.8029(6) 0.8695(4) 0.072(3) Uani 1 1 d . . .
H102 H 0.3838 0.7624 0.8933 0.086 Uiso 1 1 calc R . .
C103 C 0.2968(10) 0.8252(9) 0.8499(5) 0.105(4) Uani 1 1 d . . .
H103 H 0.2420 0.8012 0.8608 0.126 Uiso 1 1 calc R . .
C104 C 0.2932(12) 0.8842(11) 0.8135(7) 0.137(8) Uani 1 1 d . . .
H104 H 0.2373 0.8983 0.7989 0.164 Uiso 1 1 calc R . .
C105 C 0.3727(15) 0.9209(9) 0.7994(5) 0.128(6) Uani 1 1 d . . .
H105 H 0.3693 0.9625 0.7764 0.153 Uiso 1 1 calc R . .
C106 C 0.4569(11) 0.8974(7) 0.8188(4) 0.107(4) Uani 1 1 d . . .
H106 H 0.5118 0.9210 0.8076 0.128 Uiso 1 1 calc R . .
C107 C 0.6698(7) 0.7696(5) 0.8219(3) 0.061(2) Uani 1 1 d . . .
C108 C 0.6402(9) 0.7256(7) 0.7893(3) 0.082(3) Uani 1 1 d . . .
H108 H 0.5748 0.7169 0.7957 0.098 Uiso 1 1 calc R . .
C109 C 0.7070(12) 0.6950(8) 0.7478(4) 0.110(5) Uani 1 1 d . . .
H109 H 0.6853 0.6673 0.7254 0.132 Uiso 1 1 calc R . .
C110 C 0.8062(14) 0.7037(12) 0.7376(5) 0.144(8) Uani 1 1 d . . .
H110 H 0.8527 0.6786 0.7103 0.173 Uiso 1 1 calc R . .
C111 C 0.8338(12) 0.7510(13) 0.7694(6) 0.142(7) Uani 1 1 d . . .
H111 H 0.8973 0.7635 0.7618 0.170 Uiso 1 1 calc R . .
C112 C 0.7677(9) 0.7799(8) 0.8125(4) 0.096(4) Uani 1 1 d . . .
H112 H 0.7895 0.8064 0.8353 0.116 Uiso 1 1 calc R . .
C113 C 0.6552(7) 0.5860(5) 0.9227(3) 0.060(2) Uani 1 1 d . . .
C114 C 0.5511(7) 0.5988(5) 0.9183(3) 0.060(2) Uani 1 1 d . . .
C115 C 0.4904(7) 0.6187(5) 0.9667(4) 0.066(2) Uani 1 1 d . . .
C116 C 0.5571(8) 0.6204(5) 0.9996(3) 0.063(2) Uani 1 1 d . . .
C117 C 0.6596(7) 0.5969(5) 0.9707(3) 0.057(2) Uani 1 1 d . . .
C118 C 0.7449(9) 0.5503(6) 0.8809(4) 0.097(4) Uani 1 1 d . . .
H11A H 0.8074 0.5535 0.8894 0.146 Uiso 1 1 calc R . .
H11B H 0.7368 0.5821 0.8522 0.146 Uiso 1 1 calc R . .
H11C H 0.7465 0.4931 0.8748 0.146 Uiso 1 1 calc R . .
C119 C 0.5124(10) 0.5820(7) 0.8750(4) 0.098(4) Uani 1 1 d . . .
H11D H 0.5518 0.6007 0.8465 0.147 Uiso 1 1 calc R . .
H11E H 0.4423 0.6114 0.8787 0.147 Uiso 1 1 calc R . .
H11F H 0.5181 0.5232 0.8721 0.147 Uiso 1 1 calc R . .
C120 C 0.3768(8) 0.6304(7) 0.9818(5) 0.095(4) Uani 1 1 d . . .
H12A H 0.3463 0.6477 0.9545 0.143 Uiso 1 1 calc R . .
H12B H 0.3502 0.6723 1.0069 0.143 Uiso 1 1 calc R . .
H12C H 0.3616 0.5786 0.9936 0.143 Uiso 1 1 calc R . .
C121 C 0.5251(10) 0.6321(7) 1.0525(4) 0.099(4) Uani 1 1 d . . .
H12D H 0.4798 0.6862 1.0599 0.148 Uiso 1 1 calc R . .
H12E H 0.5838 0.6280 1.0662 0.148 Uiso 1 1 calc R . .
H12F H 0.4907 0.5898 1.0658 0.148 Uiso 1 1 calc R . .
C122 C 0.7523(9) 0.5824(7) 0.9933(5) 0.107(4) Uani 1 1 d . . .
H12G H 0.7685 0.5257 1.0038 0.161 Uiso 1 1 d R . .
H12H H 0.7382 0.6196 1.0206 0.161 Uiso 1 1 d R . .
H12I H 0.8090 0.5928 0.9698 0.161 Uiso 1 1 d R . .
C123 C 0.4453(5) 0.8071(5) 0.9715(3) 0.0435(17) Uani 1 1 d . . .
C124 C 0.3638(6) 0.8509(5) 0.9844(3) 0.0525(19) Uani 1 1 d . . .
C125 C 0.2563(6) 0.8977(4) 0.9904(3) 0.0463(18) Uani 1 1 d . . .
C126 C 0.1730(5) 0.8752(5) 1.0207(3) 0.0469(18) Uani 1 1 d . . .
H126 H 0.1750 0.8304 1.0417 0.056 Uiso 1 1 calc R . .
C127 C 0.0806(5) 0.9375(4) 1.0127(2) 0.0424(17) Uani 1 1 d . . .
C128 C 0.0983(5) 0.9988(5) 0.9771(3) 0.0479(18) Uani 1 1 d . . .
C129 C -0.0221(6) 0.9413(5) 1.0357(3) 0.057(2) Uani 1 1 d . . .
H129 H -0.0373 0.9031 1.0595 0.069 Uiso 1 1 calc R . .
C1S C 0.2374(9) 0.5994(9) 0.8545(6) 0.179(9) Uani 1 1 d G B 1
H1S H 0.2444 0.6465 0.8693 0.215 Uiso 1 1 calc R B 1
C2S C 0.2506(9) 0.5234(13) 0.8781(4) 0.231(15) Uani 1 1 d G B 1
H2S H 0.2664 0.5196 0.9086 0.277 Uiso 1 1 calc R B 1
C3S C 0.2402(9) 0.4529(9) 0.8560(6) 0.152(7) Uani 1 1 d G B 1
H3S H 0.2490 0.4021 0.8718 0.183 Uiso 1 1 calc R B 1
C4S C 0.2166(9) 0.4586(9) 0.8105(6) 0.173(9) Uani 1 1 d GD B 1
C5S C 0.2034(9) 0.5346(11) 0.7869(4) 0.158(8) Uani 1 1 d G B 1
H5S H 0.1876 0.5383 0.7564 0.189 Uiso 1 1 calc R B 1
C6S C 0.2138(9) 0.6050(8) 0.8090(6) 0.155(7) Uani 1 1 d G B 1
H6S H 0.2050 0.6559 0.7932 0.186 Uiso 1 1 calc R B 1
C7S C 0.2268(16) 0.3820(10) 0.7859(8) 0.209(11) Uani 1 1 d D B 1
H7S1 H 0.1738 0.3881 0.7681 0.313 Uiso 1 1 calc R B 1
H7S2 H 0.2218 0.3385 0.8092 0.313 Uiso 1 1 calc R B 1
H7S3 H 0.2918 0.3677 0.7640 0.313 Uiso 1 1 calc R B 1
P1 P 0.40236(12) 0.38406(9) 0.42389(6) 0.0289(3) Uani 1 1 d . . .
P2 P 0.51836(12) 0.28531(9) 0.49494(6) 0.0292(4) Uani 1 1 d . . .
P3 P -0.20928(14) 1.18884(10) 0.73610(6) 0.0352(4) Uani 1 1 d . . .
P4 P 0.00737(14) 1.20469(11) 0.72246(6) 0.0377(4) Uani 1 1 d . . .
P5 P 0.66185(15) 0.80537(12) 0.96859(7) 0.0430(4) Uani 1 1 d . . .
P6 P 0.57821(16) 0.80385(12) 0.87952(7) 0.0466(5) Uani 1 1 d . . .
S3 S 0.22827(17) 0.98230(15) 0.95253(9) 0.0678(6) Uani 1 1 d . . .
Cl1 Cl 1.0294(4) 0.4197(3) 0.94462(18) 0.1555(16) Uani 1 1 d D . .
Cl2 Cl 0.8875(5) 0.3259(4) 0.9896(2) 0.196(2) Uani 1 1 d D . .
C8S C 0.9808(10) 0.3727(10) 0.9961(4) 0.141(6) Uani 1 1 d D . .
H8S1 H 1.0355 0.3311 1.0056 0.169 Uiso 1 1 calc R . .
H8S2 H 0.9537 0.4142 1.0219 0.169 Uiso 1 1 calc R . .
Cl4 Cl 0.9228(8) 0.1652(7) 0.5448(3) 0.309(5) Uani 1 1 d D . .
Cl3 Cl 1.0701(6) 0.1099(4) 0.4620(3) 0.229(3) Uani 1 1 d D . .
C9S C 0.9409(9) 0.1526(14) 0.4840(4) 0.210(9) Uani 1 1 d DU . .
H9S1 H 0.9198 0.2060 0.4691 0.252 Uiso 1 1 calc R . .
H9S2 H 0.9011 0.1156 0.4766 0.252 Uiso 1 1 calc R . .

loop_
_atom_site_aniso_label
_atom_site_aniso_U_11
_atom_site_aniso_U_22
_atom_site_aniso_U_33
_atom_site_aniso_U_23
_atom_site_aniso_U_13
_atom_site_aniso_U_12
Ru1 0.0252(3) 0.0188(2) 0.0326(3) -0.00543(18) -0.0058(2) -0.00103(19)
Ru2 0.0323(3) 0.0220(3) 0.0371(3) -0.0047(2) -0.0038(2) -0.0013(2)
Ru3 0.0310(3) 0.0329(3) 0.0474(3) -0.0039(2) -0.0055(2) -0.0016(2)
C1 0.032(4) 0.024(3) 0.045(4) 0.003(3) 0.000(3) -0.001(3)
C2 0.057(5) 0.051(5) 0.059(5) -0.002(4) -0.029(4) 0.000(4)
C3 0.059(6) 0.091(7) 0.083(7) 0.010(6) -0.034(5) -0.004(5)
C4 0.042(5) 0.098(8) 0.070(6) 0.017(5) -0.012(5) 0.013(5)
C5 0.068(6) 0.058(6) 0.079(7) 0.013(5) -0.004(5) 0.016(5)
C6 0.034(4) 0.037(4) 0.044(4) -0.002(3) 0.004(3) 0.007(3)
C7 0.031(4) 0.042(4) 0.036(4) 0.002(3) -0.013(3) -0.002(3)
C8 0.045(5) 0.048(4) 0.052(5) 0.006(3) 0.001(4) 0.002(4)
C9 0.051(5) 0.099(8) 0.044(5) 0.022(5) -0.004(4) -0.008(5)
C10 0.042(5) 0.122(9) 0.034(4) -0.018(5) -0.003(4) 0.003(5)
C11 0.057(6) 0.080(6) 0.047(5) -0.029(4) 0.005(4) -0.010(5)
C12 0.047(4) 0.039(4) 0.044(4) -0.006(3) 0.000(3) -0.004(3)
C13 0.030(4) 0.033(3) 0.038(4) -0.002(3) 0.001(3) -0.004(3)
C14 0.031(4) 0.033(3) 0.047(4) -0.007(3) -0.005(3) -0.007(3)
C15 0.044(4) 0.031(3) 0.037(4) -0.002(3) -0.015(3) -0.004(3)
C16 0.070(6) 0.046(4) 0.056(5) 0.008(4) -0.028(4) -0.027(4)
C17 0.086(7) 0.062(6) 0.067(6) 0.009(4) -0.056(6) -0.016(5)
C18 0.126(10) 0.074(7) 0.047(5) -0.003(4) -0.050(6) -0.009(6)
C19 0.099(8) 0.076(7) 0.049(5) 0.007(4) -0.012(5) -0.015(6)
C20 0.048(5) 0.050(4) 0.039(4) 0.002(3) -0.017(3) -0.002(4)
C21 0.035(4) 0.030(3) 0.049(4) -0.008(3) -0.012(3) -0.003(3)
C22 0.043(5) 0.036(4) 0.079(6) 0.007(4) -0.015(4) -0.004(3)
C23 0.057(6) 0.042(5) 0.120(9) 0.017(5) -0.029(6) 0.002(4)
C24 0.044(5) 0.047(5) 0.125(9) -0.031(6) -0.005(6) 0.014(4)
C25 0.043(5) 0.069(6) 0.091(7) -0.038(6) 0.000(5) -0.009(5)
C26 0.051(5) 0.055(5) 0.055(5) -0.010(4) -0.018(4) -0.004(4)
C27 0.037(4) 0.034(4) 0.051(4) -0.013(3) -0.004(3) -0.015(3)
C28 0.034(4) 0.018(3) 0.048(4) -0.008(3) -0.006(3) -0.006(3)
C29 0.048(4) 0.021(3) 0.057(4) 0.009(3) -0.019(3) -0.016(3)
C30 0.041(4) 0.041(4) 0.053(4) 0.001(3) 0.003(3) -0.023(3)
C31 0.028(4) 0.034(4) 0.060(4) -0.016(3) 0.000(3) -0.012(3)
C32 0.053(5) 0.035(4) 0.058(5) -0.013(3) -0.005(4) -0.008(3)
C33 0.061(5) 0.029(4) 0.075(5) 0.016(4) -0.022(4) -0.016(4)
C34 0.062(6) 0.067(6) 0.057(5) 0.002(4) 0.004(4) -0.026(5)
C35 0.030(4) 0.057(5) 0.112(7) -0.014(5) -0.016(4) -0.010(4)
C36 0.066(6) 0.071(6) 0.053(5) -0.012(4) -0.016(4) -0.022(5)
C37 0.043(4) 0.023(3) 0.045(4) 0.003(3) -0.008(3) -0.008(3)
C38 0.064(5) 0.022(3) 0.039(4) -0.007(3) -0.003(3) -0.011(3)
C39 0.050(4) 0.018(3) 0.040(4) -0.003(3) 0.003(3) -0.004(3)
C40 0.030(7) 0.024(6) 0.068(8) 0.007(5) -0.029(5) -0.004(5)
S1 0.0450(15) 0.0376(12) 0.0652(16) -0.0257(11) -0.0231(12) 0.0093(11)
C41 0.032(4) 0.027(3) 0.042(5) 0.001(3) -0.021(4) -0.010(3)
C42 0.028(5) 0.028(4) 0.053(4) -0.019(3) -0.013(4) 0.009(3)
C43 0.041(6) 0.039(5) 0.075(6) -0.019(4) -0.026(5) 0.017(4)
C44 0.037(4) 0.027(4) 0.062(5) -0.023(3) -0.002(4) 0.010(3)
C45 0.045(5) 0.032(4) 0.064(5) -0.016(3) -0.020(4) -0.004(3)
C46 0.032(4) 0.032(4) 0.059(6) -0.015(4) -0.017(4) 0.003(3)
C47 0.076(6) 0.058(5) 0.114(7) -0.041(5) -0.001(5) 0.003(4)
C48 0.038(4) 0.028(4) 0.059(5) -0.024(3) 0.002(4) 0.007(3)
S2 0.0516(17) 0.0321(12) 0.0787(17) -0.0286(11) -0.0305(14) 0.0078(11)
C39' 0.050(4) 0.018(3) 0.040(4) -0.003(3) 0.003(3) -0.004(3)
C40' 0.0450(15) 0.0376(12) 0.0652(16) -0.0257(11) -0.0231(12) 0.0093(11)
S1' 0.031(5) 0.022(4) 0.053(5) -0.012(4) -0.003(4) -0.003(4)
C41' 0.028(5) 0.028(4) 0.053(4) -0.019(3) -0.013(4) 0.009(3)
C42' 0.032(4) 0.027(3) 0.042(5) 0.001(3) -0.021(4) -0.010(3)
C43' 0.032(4) 0.032(4) 0.059(6) -0.015(4) -0.017(4) 0.003(3)
C44' 0.045(5) 0.032(4) 0.064(5) -0.016(3) -0.020(4) -0.004(3)
C45' 0.037(4) 0.027(4) 0.062(5) -0.023(3) -0.002(4) 0.010(3)
C46' 0.041(6) 0.039(5) 0.075(6) -0.019(4) -0.026(5) 0.017(4)
C47' 0.0516(17) 0.0321(12) 0.0787(17) -0.0286(11) -0.0305(14) 0.0078(11)
C48' 0.038(4) 0.028(4) 0.059(5) -0.024(3) 0.002(4) 0.007(3)
S2' 0.076(6) 0.058(5) 0.114(7) -0.041(5) -0.001(5) 0.003(4)
C49 0.057(5) 0.024(4) 0.065(5) -0.016(3) 0.002(4) -0.001(3)
C50 0.047(5) 0.036(4) 0.056(5) -0.001(3) -0.008(4) -0.012(3)
C51 0.045(4) 0.036(4) 0.055(4) -0.004(3) -0.015(3) -0.010(3)
C52 0.052(5) 0.061(5) 0.096(7) -0.007(5) -0.028(5) -0.018(4)
C53 0.102(9) 0.071(7) 0.109(8) -0.006(6) -0.073(7) -0.027(6)
C54 0.096(9) 0.071(7) 0.148(11) -0.031(7) -0.023(8) -0.051(7)
C55 0.081(7) 0.041(5) 0.147(10) 0.007(6) -0.049(7) -0.027(5)
C56 0.074(7) 0.054(5) 0.083(6) 0.002(5) -0.027(5) -0.025(5)
C57 0.036(4) 0.044(4) 0.040(4) -0.004(3) -0.014(3) 0.001(3)
C58 0.041(4) 0.035(4) 0.075(5) -0.008(4) -0.017(4) -0.002(3)
C59 0.071(7) 0.031(4) 0.086(6) -0.016(4) -0.011(5) 0.005(4)
C60 0.074(7) 0.051(6) 0.085(7) -0.022(5) -0.014(6) 0.018(5)
C61 0.061(6) 0.075(7) 0.074(6) -0.009(5) 0.016(5) 0.008(5)
C62 0.056(5) 0.037(4) 0.067(5) 0.007(4) -0.015(4) -0.001(4)
C63 0.044(4) 0.043(4) 0.049(4) 0.008(3) -0.018(3) -0.007(3)
C64 0.038(4) 0.054(4) 0.033(4) -0.011(3) 0.004(3) -0.009(3)
C65 0.052(5) 0.039(4) 0.043(4) 0.005(3) -0.008(3) -0.022(3)
C66 0.055(5) 0.063(5) 0.045(4) -0.003(4) 0.009(4) -0.020(4)
C67 0.061(6) 0.066(6) 0.075(6) 0.024(5) -0.010(5) -0.033(5)
C68 0.074(7) 0.049(5) 0.107(8) 0.018(5) -0.030(6) -0.027(5)
C69 0.059(6) 0.052(5) 0.081(6) -0.004(4) -0.005(5) -0.006(4)
C70 0.046(5) 0.045(4) 0.068(5) -0.002(4) -0.009(4) -0.016(4)
C71 0.030(4) 0.056(5) 0.052(4) 0.007(4) -0.007(3) -0.004(3)
C72 0.039(5) 0.095(7) 0.060(5) -0.008(5) -0.001(4) -0.008(5)
C73 0.041(5) 0.113(9) 0.099(8) 0.025(7) -0.025(5) -0.018(6)
C74 0.048(6) 0.098(9) 0.134(11) 0.014(8) -0.018(7) 0.001(6)
C75 0.067(7) 0.065(7) 0.121(9) -0.005(6) -0.002(7) 0.005(6)
C76 0.046(5) 0.058(5) 0.083(6) -0.003(5) -0.014(4) 0.000(4)
C77 0.091(7) 0.041(4) 0.041(4) 0.009(3) 0.003(4) 0.000(5)
C78 0.052(5) 0.065(6) 0.042(4) -0.001(4) -0.015(4) 0.014(4)
C79 0.040(4) 0.072(5) 0.035(4) -0.001(3) -0.011(3) -0.009(4)
C80 0.045(4) 0.047(4) 0.030(3) -0.004(3) -0.004(3) -0.005(3)
C81 0.054(5) 0.075(6) 0.030(4) 0.010(4) -0.005(3) -0.022(4)
C82 0.254(19) 0.046(6) 0.092(8) 0.033(6) -0.010(10) -0.040(9)
C83 0.083(8) 0.169(13) 0.067(7) 0.002(7) -0.030(6) 0.065(8)
C84 0.088(8) 0.152(11) 0.056(6) -0.005(6) -0.024(5) -0.077(8)
C85 0.090(8) 0.064(6) 0.045(5) -0.015(4) 0.001(5) 0.016(5)
C86 0.075(8) 0.131(10) 0.074(7) -0.006(6) 0.017(6) -0.056(7)
C87 0.046(5) 0.047(5) 0.073(5) -0.007(4) -0.012(4) -0.016(4)
C88 0.052(5) 0.074(6) 0.071(6) -0.001(5) -0.017(5) 0.002(5)
C89 0.097(10) 0.125(10) 0.072(7) 0.010(7) -0.038(7) -0.022(8)
C90 0.097(9) 0.109(9) 0.060(6) 0.007(6) -0.041(6) -0.031(7)
C91 0.079(7) 0.060(6) 0.065(6) -0.016(4) -0.002(5) -0.008(5)
C92 0.051(5) 0.059(5) 0.071(6) -0.009(4) -0.018(4) 0.004(4)
C93 0.037(4) 0.058(5) 0.066(5) 0.008(4) -0.014(4) -0.012(4)
C94 0.056(6) 0.065(6) 0.081(6) -0.002(5) -0.005(5) -0.024(5)
C95 0.055(6) 0.103(9) 0.105(8) 0.017(7) -0.014(6) -0.033(6)
C96 0.046(6) 0.118(11) 0.145(11) 0.006(9) -0.013(7) -0.033(7)
C97 0.063(7) 0.104(9) 0.127(10) -0.015(8) 0.017(7) -0.012(7)
C98 0.039(5) 0.061(5) 0.073(6) -0.008(4) 0.002(4) -0.009(4)
C99 0.061(5) 0.045(5) 0.063(5) -0.011(4) -0.011(4) -0.012(4)
C100 0.110(8) 0.038(4) 0.065(6) 0.009(4) -0.019(5) -0.020(5)
C101 0.065(6) 0.069(6) 0.057(5) -0.015(4) -0.014(4) 0.017(5)
C102 0.060(6) 0.068(6) 0.087(7) -0.026(5) -0.030(5) 0.004(5)
C103 0.071(8) 0.127(11) 0.116(10) -0.046(8) -0.048(7) 0.010(7)
C104 0.100(11) 0.127(13) 0.171(16) -0.093(12) -0.084(12) 0.057(10)
C105 0.179(17) 0.096(10) 0.101(10) -0.018(7) -0.093(11) 0.041(11)
C106 0.124(11) 0.093(8) 0.088(8) 0.010(6) -0.055(8) 0.031(7)
C107 0.069(6) 0.051(5) 0.055(5) 0.009(4) -0.011(4) 0.000(4)
C108 0.093(8) 0.084(7) 0.054(6) -0.005(5) 0.001(5) -0.005(6)
C109 0.114(12) 0.117(10) 0.069(7) -0.022(7) -0.005(7) 0.021(9)
C110 0.112(13) 0.175(16) 0.077(9) 0.030(10) 0.015(9) 0.062(12)
C111 0.080(10) 0.23(2) 0.094(11) 0.066(12) -0.004(9) -0.016(11)
C112 0.076(8) 0.127(10) 0.075(7) 0.038(7) -0.010(6) -0.014(7)
C113 0.066(6) 0.031(4) 0.077(6) -0.003(4) -0.001(5) -0.007(4)
C114 0.062(6) 0.048(5) 0.076(6) -0.010(4) -0.009(5) -0.024(4)
C115 0.054(5) 0.046(5) 0.096(7) -0.003(5) 0.002(5) -0.021(4)
C116 0.068(6) 0.054(5) 0.060(5) 0.004(4) 0.000(4) -0.016(4)
C117 0.058(5) 0.030(4) 0.081(6) 0.016(4) -0.022(5) -0.004(4)
C118 0.095(9) 0.044(5) 0.124(9) -0.020(5) 0.025(7) -0.001(5)
C119 0.130(11) 0.087(8) 0.080(7) -0.035(6) -0.017(7) -0.027(8)
C120 0.063(7) 0.085(8) 0.134(10) -0.013(7) 0.011(7) -0.035(6)
C121 0.131(11) 0.091(8) 0.065(7) 0.009(6) 0.007(6) -0.034(8)
C122 0.090(9) 0.065(7) 0.159(12) 0.053(7) -0.046(8) 0.005(6)
C123 0.028(4) 0.050(4) 0.050(4) 0.001(3) -0.011(3) -0.002(3)
C124 0.034(4) 0.052(5) 0.066(5) -0.010(4) -0.009(4) 0.001(4)
C125 0.044(4) 0.042(4) 0.048(4) -0.007(3) -0.020(3) 0.009(3)
C126 0.019(3) 0.074(5) 0.039(4) -0.007(3) -0.003(3) 0.004(3)
C127 0.031(4) 0.045(4) 0.044(4) -0.004(3) -0.011(3) 0.009(3)
C128 0.027(4) 0.053(5) 0.055(4) -0.009(4) 0.002(3) 0.000(3)
C129 0.039(5) 0.061(5) 0.059(5) 0.007(4) 0.010(4) -0.003(4)
C1S 0.115(15) 0.24(3) 0.20(2) -0.04(2) -0.057(15) -0.040(16)
C2S 0.25(3) 0.147(19) 0.18(2) 0.029(17) 0.063(19) 0.07(2)
C3S 0.088(11) 0.161(18) 0.18(2) -0.003(14) 0.004(12) 0.003(11)
C4S 0.098(13) 0.26(3) 0.18(2) -0.019(19) -0.065(13) -0.042(16)
C5S 0.122(14) 0.151(17) 0.21(2) 0.071(16) -0.041(13) -0.059(13)
C6S 0.124(15) 0.158(18) 0.170(19) -0.005(15) 0.022(13) -0.055(13)
C7S 0.21(2) 0.19(2) 0.28(3) -0.045(18) -0.17(2) -0.037(17)
P1 0.0276(9) 0.0213(8) 0.0353(9) -0.0018(6) -0.0070(7) -0.0001(6)
P2 0.0288(9) 0.0232(8) 0.0367(9) -0.0014(6) -0.0113(7) -0.0043(6)
P3 0.0342(10) 0.0291(9) 0.0411(9) -0.0048(7) -0.0077(7) -0.0051(7)
P4 0.0324(10) 0.0403(10) 0.0365(9) -0.0046(7) -0.0016(7) -0.0055(8)
P5 0.0365(10) 0.0366(10) 0.0552(11) -0.0012(8) -0.0120(9) -0.0050(8)
P6 0.0467(12) 0.0416(11) 0.0486(11) -0.0001(8) -0.0134(9) -0.0021(9)
S3 0.0393(12) 0.0663(14) 0.0865(17) 0.0097(12) -0.0046(11) 0.0008(10)
Cl1 0.132(4) 0.168(4) 0.170(4) -0.009(3) -0.024(3) -0.047(3)
Cl2 0.156(5) 0.235(6) 0.229(6) 0.006(5) -0.056(4) -0.093(5)
C8S 0.084(10) 0.199(17) 0.159(14) 0.046(12) -0.056(10) -0.050(11)
Cl4 0.326(12) 0.434(14) 0.186(7) -0.104(7) -0.028(7) -0.131(10)
Cl3 0.204(7) 0.176(5) 0.267(7) 0.062(5) -0.047(6) 0.022(5)
C9S 0.205(12) 0.225(12) 0.229(13) 0.005(9) -0.055(9) -0.103(9)

loop_
_atom_type_symbol
_atom_type_description
_atom_type_scat_dispersion_real
_atom_type_scat_dispersion_imag
_atom_type_scat_source
C C 0.0033 0.0016 'International Tables Vol C Tables 4.2.6.8 and 6.1.1.4'
H H 0.0000 0.0000 'International Tables Vol C Tables 4.2.6.8 and 6.1.1.4'
S S 0.1246 0.1234 'International Tables Vol C Tables 4.2.6.8 and 6.1.1.4'
P P 0.1023 0.0942 'International Tables Vol C Tables 4.2.6.8 and 6.1.1.4'
Cl Cl 0.1484 0.1585 'International Tables Vol C Tables 4.2.6.8 and 6.1.1.4'
Ru Ru -1.2594 0.8363 'International Tables Vol C Tables 4.2.6.8 and 6.1.1.4'

loop_
_geom_angle_atom_site_label_1
_geom_angle_atom_site_label_2
_geom_angle_atom_site_label_3
_geom_angle
_geom_angle_site_symmetry_1
C37 Ru1 C31 95.1(3) .
C37 Ru1 C30 89.4(3) .
C31 Ru1 C30 37.0(3) .
C37 Ru1 C29 118.2(3) .
C31 Ru1 C29 62.0(3) .
C30 Ru1 C29 37.0(3) .
C37 Ru1 C28 150.6(3) .
C31 Ru1 C28 61.8(2) .
C30 Ru1 C28 61.2(3) .
C29 Ru1 C28 36.4(2) .
C37 Ru1 P1 83.47(18) .
C31 Ru1 P1 112.7(2) .
C30 Ru1 P1 148.2(2) .
C29 Ru1 P1 157.36(19) .
C28 Ru1 P1 120.97(17) .
C37 Ru1 C27 129.9(3) .
C31 Ru1 C27 37.1(2) .
C30 Ru1 C27 61.4(3) .
C29 Ru1 C27 61.4(3) .
C28 Ru1 C27 36.9(2) .
P1 Ru1 C27 100.46(18) .
C37 Ru1 P2 86.4(2) .
C31 Ru1 P2 163.8(2) .
C30 Ru1 P2 127.0(2) .
C29 Ru1 P2 103.13(18) .
C28 Ru1 P2 110.76(17) .
P1 Ru1 P2 83.56(6) .
C27 Ru1 P2 143.63(18) .
C50 Ru2 C78 95.7(3) .
C50 Ru2 C79 130.6(3) .
C78 Ru2 C79 36.7(3) .
C50 Ru2 C77 88.5(3) .
C78 Ru2 C77 36.0(3) .
C79 Ru2 C77 60.7(3) .
C50 Ru2 P4 83.6(2) .
C78 Ru2 P4 112.3(3) .
C79 Ru2 P4 101.0(2) .
C77 Ru2 P4 146.3(3) .
C50 Ru2 C81 116.5(3) .
C78 Ru2 C81 61.0(3) .
C79 Ru2 C81 60.9(3) .
C77 Ru2 C81 37.0(3) .
P4 Ru2 C81 158.6(2) .
C50 Ru2 P3 87.3(2) .
C78 Ru2 P3 164.2(3) .
C79 Ru2 P3 142.0(2) .
C77 Ru2 P3 128.9(3) .
P4 Ru2 P3 83.47(7) .
C81 Ru2 P3 103.7(2) .
C50 Ru2 C80 149.7(3) .
C78 Ru2 C80 61.6(3) .
C79 Ru2 C80 37.0(3) .
C77 Ru2 C80 61.3(3) .
P4 Ru2 C80 122.3(2) .
C81 Ru2 C80 36.4(3) .
P3 Ru2 C80 109.39(19) .
C123 Ru3 C116 99.5(3) .
C123 Ru3 C115 89.7(3) .
C116 Ru3 C115 37.6(3) .
C123 Ru3 P5 87.9(2) .
C116 Ru3 P5 110.4(3) .
C115 Ru3 P5 146.7(3) .
C123 Ru3 C117 136.2(3) .
C116 Ru3 C117 37.5(3) .
C115 Ru3 C117 61.4(3) .
P5 Ru3 C117 99.2(2) .
C123 Ru3 P6 82.7(2) .
C116 Ru3 P6 166.9(3) .
C115 Ru3 P6 130.0(3) .
P5 Ru3 P6 82.54(8) .
C117 Ru3 P6 140.9(2) .
C123 Ru3 C113 150.1(3) .
C116 Ru3 C113 61.8(3) .
C115 Ru3 C113 61.0(3) .
P5 Ru3 C113 119.7(3) .
C117 Ru3 C113 35.7(3) .
P6 Ru3 C113 110.4(2) .
C123 Ru3 C114 115.2(3) .
C116 Ru3 C114 63.0(3) .
C115 Ru3 C114 37.2(3) .
P5 Ru3 C114 156.4(2) .
C117 Ru3 C114 61.2(3) .
P6 Ru3 C114 104.3(2) .
C113 Ru3 C114 36.7(3) .
C6 C1 C2 116.6(6) .
C6 C1 P1 120.7(5) .
C2 C1 P1 122.1(5) .
C3 C2 C1 120.7(8) .
C3 C2 H2 119.6 .
C1 C2 H2 119.6 .
C2 C3 C4 123.0(9) .
C2 C3 H3 118.5 .
C4 C3 H3 118.5 .
C5 C4 C3 118.3(9) .
C5 C4 H4 120.9 .
C3 C4 H4 120.9 .
C4 C5 C6 122.3(9) .
C4 C5 H5 118.8 .
C6 C5 H5 118.8 .
C5 C6 C1 119.0(8) .
C5 C6 H6 120.5 .
C1 C6 H6 120.5 .
C12 C7 C8 118.4(7) .
C12 C7 P1 119.9(5) .
C8 C7 P1 121.7(5) .
C7 C8 C9 119.7(8) .
C7 C8 H8 120.2 .
C9 C8 H8 120.2 .
C10 C9 C8 119.3(8) .
C10 C9 H9 120.3 .
C8 C9 H9 120.3 .
C11 C10 C9 120.4(8) .
C11 C10 H10 119.8 .
C9 C10 H10 119.8 .
C10 C11 C12 120.1(9) .
C10 C11 H11 119.9 .
C12 C11 H11 119.9 .
C7 C12 C11 122.0(7) .
C7 C12 H12 119.0 .
C11 C12 H12 119.0 .
C14 C13 P1 106.0(4) .
C14 C13 H13A 110.5 .
P1 C13 H13A 110.5 .
C14 C13 H13B 110.5 .
P1 C13 H13B 110.5 .
H13A C13 H13B 108.7 .
C13 C14 P2 109.9(4) .
C13 C14 H14A 109.7 .
P2 C14 H14A 109.7 .
C13 C14 H14B 109.7 .
P2 C14 H14B 109.7 .
H14A C14 H14B 108.2 .
C16 C15 C20 119.0(7) .
C16 C15 P2 121.1(6) .
C20 C15 P2 119.8(5) .
C15 C16 C17 121.2(8) .
C15 C16 H16 119.4 .
C17 C16 H16 119.4 .
C18 C17 C16 119.0(9) .
C18 C17 H17 120.5 .
C16 C17 H17 120.5 .
C17 C18 C19 119.7(8) .
C17 C18 H18 120.1 .
C19 C18 H18 120.1 .
C20 C19 C18 120.9(10) .
C20 C19 H19 119.6 .
C18 C19 H19 119.6 .
C19 C20 C15 120.1(8) .
C19 C20 H20 120.0 .
C15 C20 H20 120.0 .
C22 C21 C26 118.6(7) .
C22 C21 P2 119.5(6) .
C26 C21 P2 121.6(5) .
C21 C22 C23 118.0(8) .
C21 C22 H22 121.0 .
C23 C22 H22 121.0 .
C24 C23 C22 122.1(9) .
C24 C23 H23 118.9 .
C22 C23 H23 118.9 .
C25 C24 C23 119.3(8) .
C25 C24 H24 120.4 .
C23 C24 H24 120.4 .
C24 C25 C26 122.2(9) .
C24 C25 H25 118.9 .
C26 C25 H25 118.9 .
C25 C26 C21 119.7(8) .
C25 C26 H26 120.2 .
C21 C26 H26 120.2 .
C31 C27 C28 107.2(6) .
C31 C27 C36 126.4(7) .
C28 C27 C36 126.1(7) .
C31 C27 Ru1 69.6(4) .
C28 C27 Ru1 71.3(4) .
C36 C27 Ru1 129.3(5) .
C29 C28 C27 108.4(6) .
C29 C28 C32 124.3(6) .
C27 C28 C32 126.4(6) .
C29 C28 Ru1 71.2(3) .
C27 C28 Ru1 71.8(3) .
C32 C28 Ru1 131.1(5) .
C28 C29 C30 108.1(6) .
C28 C29 C33 125.5(7) .
C30 C29 C33 125.8(7) .
C28 C29 Ru1 72.4(3) .
C30 C29 Ru1 71.4(4) .
C33 C29 Ru1 128.8(5) .
C31 C30 C29 108.0(6) .
C31 C30 C34 125.8(7) .
C29 C30 C34 126.2(7) .
C31 C30 Ru1 70.5(4) .
C29 C30 Ru1 71.6(4) .
C34 C30 Ru1 126.7(5) .
C30 C31 C27 108.2(6) .
C30 C31 C35 126.2(7) .
C27 C31 C35 125.4(7) .
C30 C31 Ru1 72.5(4) .
C27 C31 Ru1 73.3(4) .
C35 C31 Ru1 123.9(5) .
C28 C32 H32A 109.5 .
C28 C32 H32B 109.5 .
H32A C32 H32B 109.5 .
C28 C32 H32C 109.5 .
H32A C32 H32C 109.5 .
H32B C32 H32C 109.5 .
C29 C33 H33A 109.5 .
C29 C33 H33B 109.5 .
H33A C33 H33B 109.5 .
C29 C33 H33C 109.5 .
H33A C33 H33C 109.5 .
H33B C33 H33C 109.5 .
C30 C34 H34A 109.5 .
C30 C34 H34B 109.5 .
H34A C34 H34B 109.5 .
C30 C34 H34C 109.5 .
H34A C34 H34C 109.5 .
H34B C34 H34C 109.5 .
C31 C35 H35A 109.5 .
C31 C35 H35B 109.5 .
H35A C35 H35B 109.5 .
C31 C35 H35C 109.5 .
H35A C35 H35C 109.5 .
H35B C35 H35C 109.5 .
C27 C36 H36A 109.5 .
C27 C36 H36B 109.5 .
H36A C36 H36B 109.5 .
C27 C36 H36C 109.5 .
H36A C36 H36C 109.5 .
H36B C36 H36C 109.5 .
C38 C37 Ru1 177.4(6) .
C37 C38 C39' 175.2(12) .
C37 C38 C39 174.0(8) .
C39' C38 C39 2.2(9) .
C40 C39 C38 128.8(6) .
C40 C39 S1 110.0(5) .
C38 C39 S1 119.9(5) .
C39 C40 C41 114.7(7) .
C39 C40 H40 122.6 .
C41 C40 H40 122.6 .
C42 S1 C39 92.9(3) .
C42 C41 C46 120.0 .
C42 C41 C40 111.5(5) .
C46 C41 C40 128.5(5) .
C41 C42 C43 120.0 .
C41 C42 S1 110.8(3) .
C43 C42 S1 129.2(3) .
C42 C43 C44 120.0 .
C42 C43 H43 120.0 .
C44 C43 H43 120.0 .
C45 C44 C43 120.0 .
C45 C44 C47 113.3(7) .
C43 C44 C47 126.7(7) .
C44 C45 C46 120.0 .
C44 C45 S2 111.5(4) .
C46 C45 S2 128.5(4) .
C45 C46 C41 120.0 .
C45 C46 H46 120.0 .
C41 C46 H46 120.0 .
C48 C47 C44 112.6(10) .
C48 C47 H47 123.7 .
C44 C47 H47 123.7 .
C47 C48 C49 129.5(8) .
C47 C48 S2 111.8(6) .
C49 C48 S2 118.4(7) .
C45 S2 C48 90.9(4) .
C40' C39' C38 129.9(15) .
C40' C39' S1' 111.0(9) .
C38 C39' S1' 118.2(13) .
C39' C40' C41' 110.2(12) .
C39' C40' H40' 124.9 .
C41' C40' H40' 124.9 .
C39' S1' C42' 96.2(10) .
C42' C41' C46' 120.0 .
C42' C41' C40' 115.9(14) .
C46' C41' C40' 124.1(14) .
C41' C42' C43' 120.0 .
C41' C42' S1' 106.7(12) .
C43' C42' S1' 133.3(12) .
C44' C43' C42' 120.0 .
C44' C43' H43' 120.0 .
C42' C43' H43' 120.0 .
C45' C44' C43' 120.0 .
C45' C44' C47' 112.2(14) .
C43' C44' C47' 127.8(14) .
C46' C45' C44' 120.0 .
C46' C45' S2' 128.6(12) .
C44' C45' S2' 111.4(12) .
C45' C46' C41' 120.0 .
C45' C46' H46' 120.0 .
C41' C46' H46' 120.0 .
C48' C47' C44' 112.6(13) .
C48' C47' H47' 123.7 .
C44' C47' H47' 123.7 .
C47' C48' C49 137.6(14) .
C47' C48' S2' 111.1(9) .
C49 C48' S2' 110.6(13) .
C45' S2' C48' 92.7(9) .
C50 C49 C48 177.7(9) .
C50 C49 C48' 172.5(13) .
C48 C49 C48' 5.8(12) .
C49 C50 Ru2 173.0(7) .
C56 C51 C52 119.8(7) .
C56 C51 P3 119.4(6) .
C52 C51 P3 120.8(6) .
C53 C52 C51 119.8(9) .
C53 C52 H52 120.1 .
C51 C52 H52 120.1 .
C54 C53 C52 119.1(9) .
C54 C53 H53 120.5 .
C52 C53 H53 120.5 .
C55 C54 C53 120.5(9) .
C55 C54 H54 119.7 .
C53 C54 H54 119.7 .
C54 C55 C56 120.7(9) .
C54 C55 H55 119.7 .
C56 C55 H55 119.7 .
C51 C56 C55 120.1(9) .
C51 C56 H56 120.0 .
C55 C56 H56 120.0 .
C58 C57 C62 117.6(7) .
C58 C57 P3 121.0(6) .
C62 C57 P3 120.9(6) .
C57 C58 C59 121.3(8) .
C57 C58 H58 119.4 .
C59 C58 H58 119.4 .
C60 C59 C58 120.9(8) .
C60 C59 H59 119.6 .
C58 C59 H59 119.6 .
C59 C60 C61 120.6(9) .
C59 C60 H60 119.7 .
C61 C60 H60 119.7 .
C60 C61 C62 118.9(9) .
C60 C61 H61 120.5 .
C62 C61 H61 120.5 .
C57 C62 C61 120.6(8) .
C57 C62 H62 119.7 .
C61 C62 H62 119.7 .
C64 C63 P3 110.0(5) .
C64 C63 H63A 109.7 .
P3 C63 H63A 109.7 .
C64 C63 H63B 109.7 .
P3 C63 H63B 109.7 .
H63A C63 H63B 108.2 .
C63 C64 P4 108.5(5) .
C63 C64 H64A 110.0 .
P4 C64 H64A 110.0 .
C63 C64 H64B 110.0 .
P4 C64 H64B 110.0 .
H64A C64 H64B 108.4 .
C70 C65 C66 118.0(7) .
C70 C65 P4 120.0(5) .
C66 C65 P4 122.0(6) .
C67 C66 C65 122.3(8) .
C67 C66 H66 118.9 .
C65 C66 H66 118.9 .
C66 C67 C68 119.7(8) .
C66 C67 H67 120.1 .
C68 C67 H67 120.1 .
C67 C68 C69 120.1(8) .
C67 C68 H68 119.9 .
C69 C68 H68 119.9 .
C68 C69 C70 119.0(9) .
C68 C69 H69 120.5 .
C70 C69 H69 120.5 .
C65 C70 C69 120.8(7) .
C65 C70 H70 119.6 .
C69 C70 H70 119.6 .
C72 C71 C76 117.9(8) .
C72 C71 P4 120.9(7) .
C76 C71 P4 121.1(6) .
C71 C72 C73 120.1(10) .
C71 C72 H72 120.0 .
C73 C72 H72 120.0 .
C74 C73 C72 118.7(11) .
C74 C73 H73 120.7 .
C72 C73 H73 120.7 .
C73 C74 C75 120.9(11) .
C73 C74 H74 119.6 .
C75 C74 H74 119.6 .
C76 C75 C74 121.1(11) .
C76 C75 H75 119.4 .
C74 C75 H75 119.4 .
C75 C76 C71 121.1(10) .
C75 C76 H76 119.4 .
C71 C76 H76 119.4 .
C78 C77 C81 107.4(7) .
C78 C77 C82 129.8(11) .
C81 C77 C82 122.7(11) .
C78 C77 Ru2 69.4(4) .
C81 C77 Ru2 72.0(4) .
C82 C77 Ru2 125.7(7) .
C77 C78 C79 110.1(7) .
C77 C78 C83 125.5(10) .
C79 C78 C83 124.0(10) .
C77 C78 Ru2 74.6(5) .
C79 C78 Ru2 73.7(4) .
C83 C78 Ru2 124.1(6) .
C78 C79 C80 107.8(7) .
C78 C79 C84 128.7(9) .
C80 C79 C84 123.0(8) .
C78 C79 Ru2 69.6(4) .
C80 C79 Ru2 72.8(4) .
C84 C79 Ru2 129.5(5) .
C81 C80 C79 106.5(7) .
C81 C80 C85 124.4(8) .
C79 C80 C85 128.0(8) .
C81 C80 Ru2 71.5(4) .
C79 C80 Ru2 70.2(4) .
C85 C80 Ru2 132.5(5) .
C80 C81 C77 108.1(7) .
C80 C81 C86 124.9(9) .
C77 C81 C86 126.5(9) .
C80 C81 Ru2 72.1(4) .
C77 C81 Ru2 71.0(4) .
C86 C81 Ru2 128.9(6) .
C77 C82 H82A 109.5 .
C77 C82 H82B 109.5 .
H82A C82 H82B 109.5 .
C77 C82 H82C 109.5 .
H82A C82 H82C 109.5 .
H82B C82 H82C 109.5 .
C78 C83 H83A 109.5 .
C78 C83 H83B 109.5 .
H83A C83 H83B 109.5 .
C78 C83 H83C 109.5 .
H83A C83 H83C 109.5 .
H83B C83 H83C 109.5 .
C79 C84 H84A 109.5 .
C79 C84 H84B 109.5 .
H84A C84 H84B 109.5 .
C79 C84 H84C 109.5 .
H84A C84 H84C 109.5 .
H84B C84 H84C 109.5 .
C80 C85 H85A 109.5 .
C80 C85 H85B 109.5 .
H85A C85 H85B 109.5 .
C80 C85 H85C 109.5 .
H85A C85 H85C 109.5 .
H85B C85 H85C 109.5 .
C81 C86 H86A 109.5 .
C81 C86 H86B 109.5 .
H86A C86 H86B 109.5 .
C81 C86 H86C 109.5 .
H86A C86 H86C 109.5 .
H86B C86 H86C 109.5 .
C88 C87 C92 116.8(8) .
C88 C87 P5 123.5(7) .
C92 C87 P5 119.6(7) .
C89 C88 C87 120.5(10) .
C89 C88 H88 119.7 .
C87 C88 H88 119.7 .
C88 C89 C90 122.5(11) .
C88 C89 H89 118.7 .
C90 C89 H89 118.7 .
C91 C90 C89 119.1(10) .
C91 C90 H90 120.5 .
C89 C90 H90 120.5 .
C90 C91 C92 121.6(10) .
C90 C91 H91 119.2 .
C92 C91 H91 119.2 .
C87 C92 C91 119.4(8) .
C87 C92 H92 120.3 .
C91 C92 H92 120.3 .
C94 C93 C98 118.4(8) .
C94 C93 P5 122.4(7) .
C98 C93 P5 119.1(6) .
C95 C94 C93 120.7(10) .
C95 C94 H94 119.7 .
C93 C94 H94 119.7 .
C96 C95 C94 120.0(11) .
C96 C95 H95 120.0 .
C94 C95 H95 120.0 .
C97 C96 C95 120.0(11) .
C97 C96 H96 120.0 .
C95 C96 H96 120.0 .
C96 C97 C98 120.6(12) .
C96 C97 H97 119.7 .
C98 C97 H97 119.7 .
C93 C98 C97 120.2(10) .
C93 C98 H98 119.9 .
C97 C98 H98 119.9 .
C100 C99 P5 109.9(5) .
C100 C99 H99A 109.7 .
P5 C99 H99A 109.7 .
C100 C99 H99B 109.7 .
P5 C99 H99B 109.7 .
H99A C99 H99B 108.2 .
C99 C100 P6 113.3(6) .
C99 C100 H10A 108.9 .
P6 C100 H10A 108.9 .
C99 C100 H10B 108.9 .
P6 C100 H10B 108.9 .
H10A C100 H10B 107.7 .
C102 C101 C106 118.1(10) .
C102 C101 P6 120.7(7) .
C106 C101 P6 121.0(10) .
C103 C102 C101 121.3(12) .
C103 C102 H102 119.3 .
C101 C102 H102 119.3 .
C102 C103 C104 119.6(14) .
C102 C103 H103 120.2 .
C104 C103 H103 120.2 .
C105 C104 C103 119.1(13) .
C105 C104 H104 120.4 .
C103 C104 H104 120.4 .
C106 C105 C104 120.7(15) .
C106 C105 H105 119.7 .
C104 C105 H105 119.7 .
C105 C106 C101 121.0(15) .
C105 C106 H106 119.5 .
C101 C106 H106 119.5 .
C112 C107 C108 119.3(10) .
C112 C107 P6 122.9(8) .
C108 C107 P6 117.6(8) .
C109 C108 C107 119.7(12) .
C109 C108 H108 120.1 .
C107 C108 H108 120.1 .
C108 C109 C110 122.1(15) .
C108 C109 H109 118.9 .
C110 C109 H109 118.9 .
C111 C110 C109 117.6(14) .
C111 C110 H110 121.2 .
C109 C110 H110 121.2 .
C112 C111 C110 120.3(16) .
C112 C111 H111 119.8 .
C110 C111 H111 119.8 .
C107 C112 C111 120.5(14) .
C107 C112 H112 119.8 .
C111 C112 H112 119.8 .
C117 C113 C114 110.0(8) .
C117 C113 C118 126.9(10) .
C114 C113 C118 122.3(9) .
C117 C113 Ru3 71.9(4) .
C114 C113 Ru3 72.1(5) .
C118 C113 Ru3 130.8(6) .
C113 C114 C115 105.9(8) .
C113 C114 C119 127.7(9) .
C115 C114 C119 125.8(9) .
C113 C114 Ru3 71.2(4) .
C115 C114 Ru3 70.3(5) .
C119 C114 Ru3 130.2(7) .
C114 C115 C116 109.2(8) .
C114 C115 C120 126.1(10) .
C116 C115 C120 124.6(9) .
C114 C115 Ru3 72.5(4) .
C116 C115 Ru3 70.3(5) .
C120 C115 Ru3 126.5(7) .
C117 C116 C115 105.7(8) .
C117 C116 C121 128.2(10) .
C115 C116 C121 125.6(9) .
C117 C116 Ru3 72.6(4) .
C115 C116 Ru3 72.1(5) .
C121 C116 Ru3 126.5(7) .
C113 C117 C116 109.2(8) .
C113 C117 C122 128.8(9) .
C116 C117 C122 121.8(9) .
C113 C117 Ru3 72.4(4) .
C116 C117 Ru3 69.9(5) .
C122 C117 Ru3 126.8(6) .
C113 C118 H11A 109.5 .
C113 C118 H11B 109.5 .
H11A C118 H11B 109.5 .
C113 C118 H11C 109.5 .
H11A C118 H11C 109.5 .
H11B C118 H11C 109.5 .
C114 C119 H11D 109.5 .
C114 C119 H11E 109.5 .
H11D C119 H11E 109.5 .
C114 C119 H11F 109.5 .
H11D C119 H11F 109.5 .
H11E C119 H11F 109.5 .
C115 C120 H12A 109.5 .
C115 C120 H12B 109.5 .
H12A C120 H12B 109.5 .
C115 C120 H12C 109.5 .
H12A C120 H12C 109.5 .
H12B C120 H12C 109.5 .
C116 C121 H12D 109.5 .
C116 C121 H12E 109.5 .
H12D C121 H12E 109.5 .
C116 C121 H12F 109.5 .
H12D C121 H12F 109.5 .
H12E C121 H12F 109.5 .
C117 C122 H12G 109.5 .
C117 C122 H12H 109.5 .
H12G C122 H12H 109.5 .
C117 C122 H12I 109.5 .
H12G C122 H12I 109.5 .
H12H C122 H12I 109.5 .
C124 C123 Ru3 171.2(7) .
C123 C124 C125 166.4(9) .
C126 C125 C124 125.5(7) .
C126 C125 S3 116.4(5) .
C124 C125 S3 117.7(6) .
C125 C126 C127 106.3(7) .
C125 C126 H126 126.8 .
C127 C126 H126 126.8 .
C129 C127 C128 117.1(6) .
C129 C127 C126 127.2(7) .
C128 C127 C126 115.7(6) .
C129 C128 C127 123.3(7) 2_577
C129 C128 S3 126.7(6) 2_577
C127 C128 S3 110.0(5) .
C128 C129 C127 119.6(7) 2_577
C128 C129 H129 120.2 2_577
C127 C129 H129 120.2 .
C2S C1S C6S 120.0 .
C2S C1S H1S 120.0 .
C6S C1S H1S 120.0 .
C1S C2S C3S 120.0 .
C1S C2S H2S 120.0 .
C3S C2S H2S 120.0 .
C2S C3S C4S 120.0 .
C2S C3S H3S 120.0 .
C4S C3S H3S 120.0 .
C5S C4S C3S 120.0 .
C5S C4S C7S 121.9(16) .
C3S C4S C7S 116.9(15) .
C4S C5S C6S 120.0 .
C4S C5S H5S 120.0 .
C6S C5S H5S 120.0 .
C5S C6S C1S 120.0 .
C5S C6S H6S 120.0 .
C1S C6S H6S 120.0 .
C1 P1 C7 101.4(3) .
C1 P1 C13 106.0(3) .
C7 P1 C13 102.7(3) .
C1 P1 Ru1 116.7(2) .
C7 P1 Ru1 120.7(2) .
C13 P1 Ru1 107.7(2) .
C21 P2 C15 100.2(3) .
C21 P2 C14 102.7(3) .
C15 P2 C14 103.9(3) .
C21 P2 Ru1 119.4(2) .
C15 P2 Ru1 118.7(2) .
C14 P2 Ru1 109.9(2) .
C57 P3 C51 100.2(3) .
C57 P3 C63 102.4(3) .
C51 P3 C63 103.6(3) .
C57 P3 Ru2 118.5(2) .
C51 P3 Ru2 119.2(2) .
C63 P3 Ru2 110.7(2) .
C64 P4 C65 101.8(3) .
C64 P4 C71 105.3(3) .
C65 P4 C71 102.5(4) .
C64 P4 Ru2 108.0(2) .
C65 P4 Ru2 119.5(2) .
C71 P4 Ru2 117.8(2) .
C87 P5 C93 102.5(4) .
C87 P5 C99 105.4(4) .
C93 P5 C99 100.9(4) .
C87 P5 Ru3 119.0(3) .
C93 P5 Ru3 118.8(3) .
C99 P5 Ru3 108.1(3) .
C101 P6 C107 98.3(4) .
C101 P6 C100 102.8(5) .
C107 P6 C100 103.1(5) .
C101 P6 Ru3 119.0(4) .
C107 P6 Ru3 120.9(3) .
C100 P6 Ru3 110.2(3) .
C128 S3 C125 91.5(4) .
Cl2 C8S Cl1 113.5(7) .
Cl2 C8S H8S1 108.9 .
Cl1 C8S H8S1 108.9 .
Cl2 C8S H8S2 108.9 .
Cl1 C8S H8S2 108.9 .
H8S1 C8S H8S2 107.7 .
Cl4 C9S Cl3 107.6(9) .
Cl4 C9S H9S1 110.2 .
Cl3 C9S H9S1 110.2 .
Cl4 C9S H9S2 110.2 .
Cl3 C9S H9S2 110.2 .
H9S1 C9S H9S2 108.5 .

loop_
_geom_bond_atom_site_label_1
_geom_bond_atom_site_label_2
_geom_bond_distance
_geom_bond_site_symmetry_2
Ru1 C37 2.015(7) .
Ru1 C31 2.219(7) .
Ru1 C30 2.245(6) .
Ru1 C29 2.247(6) .
Ru1 C28 2.262(6) .
Ru1 P1 2.2628(17) .
Ru1 C27 2.268(6) .
Ru1 P2 2.2754(17) .
Ru2 C50 2.003(7) .
Ru2 C78 2.184(7) .
Ru2 C79 2.237(7) .
Ru2 C77 2.251(7) .
Ru2 P4 2.2602(18) .
Ru2 C81 2.264(7) .
Ru2 P3 2.2711(19) .
Ru2 C80 2.271(7) .
Ru3 C123 2.023(7) .
Ru3 C116 2.233(8) .
Ru3 C115 2.257(8) .
Ru3 P5 2.259(2) .
Ru3 C117 2.268(7) .
Ru3 P6 2.274(2) .
Ru3 C113 2.274(8) .
Ru3 C114 2.286(8) .
C1 C6 1.409(9) .
C1 C2 1.412(10) .
C1 P1 1.826(7) .
C2 C3 1.333(12) .
C2 H2 0.9300 .
C3 C4 1.358(14) .
C3 H3 0.9300 .
C4 C5 1.338(13) .
C4 H4 0.9300 .
C5 C6 1.396(11) .
C5 H5 0.9300 .
C6 H6 0.9300 .
C7 C12 1.373(10) .
C7 C8 1.393(10) .
C7 P1 1.835(7) .
C8 C9 1.406(11) .
C8 H8 0.9300 .
C9 C10 1.399(13) .
C9 H9 0.9300 .
C10 C11 1.340(13) .
C10 H10 0.9300 .
C11 C12 1.381(10) .
C11 H11 0.9300 .
C12 H12 0.9300 .
C13 C14 1.551(9) .
C13 P1 1.837(7) .
C13 H13A 0.9700 .
C13 H13B 0.9700 .
C14 P2 1.868(7) .
C14 H14A 0.9700 .
C14 H14B 0.9700 .
C15 C16 1.367(10) .
C15 C20 1.396(10) .
C15 P2 1.862(6) .
C16 C17 1.384(11) .
C16 H16 0.9300 .
C17 C18 1.379(14) .
C17 H17 0.9300 .
C18 C19 1.384(15) .
C18 H18 0.9300 .
C19 C20 1.349(11) .
C19 H19 0.9300 .
C20 H20 0.9300 .
C21 C22 1.381(10) .
C21 C26 1.387(10) .
C21 P2 1.860(7) .
C22 C23 1.404(12) .
C22 H22 0.9300 .
C23 C24 1.342(14) .
C23 H23 0.9300 .
C24 C25 1.313(14) .
C24 H24 0.9300 .
C25 C26 1.377(12) .
C25 H25 0.9300 .
C26 H26 0.9300 .
C27 C31 1.427(9) .
C27 C28 1.432(10) .
C27 C36 1.484(10) .
C28 C29 1.408(9) .
C28 C32 1.500(9) .
C29 C30 1.425(10) .
C29 C33 1.492(9) .
C30 C31 1.418(10) .
C30 C34 1.496(10) .
C31 C35 1.515(10) .
C32 H32A 0.9600 .
C32 H32B 0.9600 .
C32 H32C 0.9600 .
C33 H33A 0.9600 .
C33 H33B 0.9600 .
C33 H33C 0.9600 .
C34 H34A 0.9600 .
C34 H34B 0.9600 .
C34 H34C 0.9600 .
C35 H35A 0.9600 .
C35 H35B 0.9600 .
C35 H35C 0.9600 .
C36 H36A 0.9600 .
C36 H36B 0.9600 .
C36 H36C 0.9600 .
C37 C38 1.181(9) .
C38 C39' 1.436(9) .
C38 C39 1.437(7) .
C39 C40 1.362(8) .
C39 S1 1.731(7) .
C40 C41 1.423(8) .
C40 H40 0.9300 .
S1 C42 1.725(5) .
C41 C42 1.3900 .
C41 C46 1.3900 .
C42 C43 1.3900 .
C43 C44 1.3900 .
C43 H43 0.9300 .
C44 C45 1.3900 .
C44 C47 1.425(9) .
C45 C46 1.3900 .
C45 S2 1.742(4) .
C46 H46 0.9300 .
C47 C48 1.373(10) .
C47 H47 0.9300 .
C48 C49 1.435(8) .
C48 S2 1.768(8) .
C39' C40' 1.380(10) .
C39' S1' 1.69(2) .
C40' C41' 1.448(10) .
C40' H40' 0.9300 .
S1' C42' 1.712(9) .
C41' C42' 1.3900 .
C41' C46' 1.3900 .
C42' C43' 1.3900 .
C43' C44' 1.3900 .
C43' H43' 0.9300 .
C44' C45' 1.3900 .
C44' C47' 1.445(10) .
C45' C46' 1.3900 .
C45' S2' 1.726(9) .
C46' H46' 0.9300 .
C47' C48' 1.386(10) .
C47' H47' 0.9300 .
C48' C49 1.435(9) .
C48' S2' 1.734(10) .
C49 C50 1.194(9) .
C51 C56 1.361(11) .
C51 C52 1.403(11) .
C51 P3 1.853(7) .
C52 C53 1.388(12) .
C52 H52 0.9300 .
C53 C54 1.386(15) .
C53 H53 0.9300 .
C54 C55 1.360(15) .
C54 H54 0.9300 .
C55 C56 1.382(12) .
C55 H55 0.9300 .
C56 H56 0.9300 .
C57 C58 1.374(10) .
C57 C62 1.382(11) .
C57 P3 1.833(7) .
C58 C59 1.405(11) .
C58 H58 0.9300 .
C59 C60 1.302(14) .
C59 H59 0.9300 .
C60 C61 1.399(14) .
C60 H60 0.9300 .
C61 C62 1.406(12) .
C61 H61 0.9300 .
C62 H62 0.9300 .
C63 C64 1.517(10) .
C63 P3 1.858(7) .
C63 H63A 0.9700 .
C63 H63B 0.9700 .
C64 P4 1.833(7) .
C64 H64A 0.9700 .
C64 H64B 0.9700 .
C65 C70 1.383(11) .
C65 C66 1.384(10) .
C65 P4 1.850(7) .
C66 C67 1.365(12) .
C66 H66 0.9300 .
C67 C68 1.372(13) .
C67 H67 0.9300 .
C68 C69 1.395(13) .
C68 H68 0.9300 .
C69 C70 1.399(11) .
C69 H69 0.9300 .
C70 H70 0.9300 .
C71 C72 1.378(12) .
C71 C76 1.399(11) .
C71 P4 1.852(7) .
C72 C73 1.406(13) .
C72 H72 0.9300 .
C73 C74 1.353(16) .
C73 H73 0.9300 .
C74 C75 1.362(16) .
C74 H74 0.9300 .
C75 C76 1.319(13) .
C75 H75 0.9300 .
C76 H76 0.9300 .
C77 C78 1.373(13) .
C77 C81 1.431(12) .
C77 C82 1.513(13) .
C78 C79 1.393(12) .
C78 C83 1.567(12) .
C79 C80 1.432(10) .
C79 C84 1.520(12) .
C80 C81 1.417(11) .
C80 C85 1.489(11) .
C81 C86 1.530(12) .
C82 H82A 0.9600 .
C82 H82B 0.9600 .
C82 H82C 0.9600 .
C83 H83A 0.9600 .
C83 H83B 0.9600 .
C83 H83C 0.9600 .
C84 H84A 0.9600 .
C84 H84B 0.9600 .
C84 H84C 0.9600 .
C85 H85A 0.9600 .
C85 H85B 0.9600 .
C85 H85C 0.9600 .
C86 H86A 0.9600 .
C86 H86B 0.9600 .
C86 H86C 0.9600 .
C87 C88 1.394(12) .
C87 C92 1.398(11) .
C87 P5 1.813(9) .
C88 C89 1.363(13) .
C88 H88 0.9300 .
C89 C90 1.370(16) .
C89 H89 0.9300 .
C90 C91 1.298(14) .
C90 H90 0.9300 .
C91 C92 1.439(12) .
C91 H91 0.9300 .
C92 H92 0.9300 .
C93 C94 1.388(12) .
C93 C98 1.391(12) .
C93 P5 1.833(8) .
C94 C95 1.382(13) .
C94 H94 0.9300 .
C95 C96 1.379(17) .
C95 H95 0.9300 .
C96 C97 1.356(16) .
C96 H96 0.9300 .
C97 C98 1.392(13) .
C97 H97 0.9300 .
C98 H98 0.9300 .
C99 C100 1.492(11) .
C99 P5 1.858(8) .
C99 H99A 0.9700 .
C99 H99B 0.9700 .
C100 P6 1.876(9) .
C100 H10A 0.9700 .
C100 H10B 0.9700 .
C101 C102 1.375(14) .
C101 C106 1.379(14) .
C101 P6 1.845(10) .
C102 C103 1.363(14) .
C102 H102 0.9300 .
C103 C104 1.39(2) .
C103 H103 0.9300 .
C104 C105 1.36(2) .
C104 H104 0.9300 .
C105 C106 1.360(18) .
C105 H105 0.9300 .
C106 H106 0.9300 .
C107 C112 1.376(15) .
C107 C108 1.377(14) .
C107 P6 1.850(9) .
C108 C109 1.360(14) .
C108 H108 0.9300 .
C109 C110 1.38(2) .
C109 H109 0.9300 .
C110 C111 1.38(2) .
C110 H110 0.9300 .
C111 C112 1.380(19) .
C111 H111 0.9300 .
C112 H112 0.9300 .
C113 C117 1.392(12) .
C113 C114 1.436(13) .
C113 C118 1.537(13) .
C114 C115 1.448(12) .
C114 C119 1.495(13) .
C115 C116 1.449(13) .
C115 C120 1.507(13) .
C116 C117 1.449(12) .
C116 C121 1.471(13) .
C117 C122 1.518(14) .
C118 H11A 0.9600 .
C118 H11B 0.9600 .
C118 H11C 0.9600 .
C119 H11D 0.9600 .
C119 H11E 0.9600 .
C119 H11F 0.9600 .
C120 H12A 0.9600 .
C120 H12B 0.9600 .
C120 H12C 0.9600 .
C121 H12D 0.9600 .
C121 H12E 0.9600 .
C121 H12F 0.9600 .
C122 H12G 0.9600 .
C122 H12H 0.9600 .
C122 H12I 0.9600 .
C123 C124 1.175(10) .
C124 C125 1.479(10) .
C125 C126 1.403(11) .
C125 S3 1.748(7) .
C126 C127 1.489(9) .
C126 H126 0.9300 .
C127 C129 1.421(10) .
C127 C128 1.427(11) .
C128 C129 1.363(11) 2_577
C128 S3 1.745(7) .
C129 C128 1.363(11) 2_577
C129 H129 0.9300 .
C1S C2S 1.3900 .
C1S C6S 1.3900 .
C1S H1S 0.9300 .
C2S C3S 1.3900 .
C2S H2S 0.9300 .
C3S C4S 1.3900 .
C3S H3S 0.9300 .
C4S C5S 1.3900 .
C4S C7S 1.426(9) .
C5S C6S 1.3900 .
C5S H5S 0.9300 .
C6S H6S 0.9300 .
C7S H7S1 0.9600 .
C7S H7S2 0.9600 .
C7S H7S3 0.9600 .
Cl1 C8S 1.710(8) .
Cl2 C8S 1.700(8) .
C8S H8S1 0.9700 .
C8S H8S2 0.9700 .
Cl4 C9S 1.696(9) .
Cl3 C9S 1.742(10) .
C9S H9S1 0.9700 .
C9S H9S2 0.9700 .

loop_
_geom_torsion_atom_site_label_1
_geom_torsion_atom_site_label_2
_geom_torsion_atom_site_label_3
_geom_torsion_atom_site_label_4
_geom_torsion
_geom_torsion_site_symmetry_1
_geom_torsion_site_symmetry_4
C6 C1 C2 C3 2.6(12) . .
P1 C1 C2 C3 174.2(7) . .
C1 C2 C3 C4 -2.4(16) . .
C2 C3 C4 C5 -0.4(17) . .
C3 C4 C5 C6 2.8(16) . .
C4 C5 C6 C1 -2.5(14) . .
C2 C1 C6 C5 -0.2(10) . .
P1 C1 C6 C5 -171.9(6) . .
C12 C7 C8 C9 2.2(11) . .
P1 C7 C8 C9 -177.5(6) . .
C7 C8 C9 C10 -0.7(13) . .
C8 C9 C10 C11 -1.2(14) . .
C9 C10 C11 C12 1.6(14) . .
C8 C7 C12 C11 -1.9(12) . .
P1 C7 C12 C11 177.8(6) . .
C10 C11 C12 C7 0.0(13) . .
P1 C13 C14 P2 -45.8(5) . .
C20 C15 C16 C17 0.0(11) . .
P2 C15 C16 C17 178.1(6) . .
C15 C16 C17 C18 0.0(13) . .
C16 C17 C18 C19 1.4(14) . .
C17 C18 C19 C20 -2.8(15) . .
C18 C19 C20 C15 2.8(14) . .
C16 C15 C20 C19 -1.4(11) . .
P2 C15 C20 C19 -179.5(6) . .
C26 C21 C22 C23 1.0(11) . .
P2 C21 C22 C23 174.9(6) . .
C21 C22 C23 C24 -1.0(14) . .
C22 C23 C24 C25 1.9(16) . .
C23 C24 C25 C26 -2.7(15) . .
C24 C25 C26 C21 2.7(14) . .
C22 C21 C26 C25 -1.8(11) . .
P2 C21 C26 C25 -175.6(6) . .
C37 Ru1 C27 C31 -23.8(6) . .
C30 Ru1 C27 C31 38.1(4) . .
C29 Ru1 C27 C31 80.5(5) . .
C28 Ru1 C27 C31 117.3(6) . .
P1 Ru1 C27 C31 -114.0(4) . .
P2 Ru1 C27 C31 152.7(4) . .
C37 Ru1 C27 C28 -141.0(4) . .
C31 Ru1 C27 C28 -117.3(6) . .
C30 Ru1 C27 C28 -79.2(4) . .
C29 Ru1 C27 C28 -36.8(4) . .
P1 Ru1 C27 C28 128.8(4) . .
P2 Ru1 C27 C28 35.4(5) . .
C37 Ru1 C27 C36 97.2(7) . .
C31 Ru1 C27 C36 120.9(9) . .
C30 Ru1 C27 C36 159.0(8) . .
C29 Ru1 C27 C36 -158.6(8) . .
C28 Ru1 C27 C36 -121.8(9) . .
P1 Ru1 C27 C36 7.0(7) . .
P2 Ru1 C27 C36 -86.4(8) . .
C31 C27 C28 C29 1.5(7) . .
C36 C27 C28 C29 -172.3(7) . .
Ru1 C27 C28 C29 62.2(4) . .
C31 C27 C28 C32 171.2(6) . .
C36 C27 C28 C32 -2.6(11) . .
Ru1 C27 C28 C32 -128.1(7) . .
C31 C27 C28 Ru1 -60.7(4) . .
C36 C27 C28 Ru1 125.5(7) . .
C37 Ru1 C28 C29 -38.4(7) . .
C31 Ru1 C28 C29 -80.2(4) . .
C30 Ru1 C28 C29 -37.8(4) . .
P1 Ru1 C28 C29 179.0(3) . .
C27 Ru1 C28 C29 -117.6(6) . .
P2 Ru1 C28 C29 84.0(4) . .
C37 Ru1 C28 C27 79.2(6) . .
C31 Ru1 C28 C27 37.4(4) . .
C30 Ru1 C28 C27 79.8(4) . .
C29 Ru1 C28 C27 117.6(6) . .
P1 Ru1 C28 C27 -63.4(4) . .
P2 Ru1 C28 C27 -158.4(3) . .
C37 Ru1 C28 C32 -158.0(6) . .
C31 Ru1 C28 C32 160.3(7) . .
C30 Ru1 C28 C32 -157.3(8) . .
C29 Ru1 C28 C32 -119.5(8) . .
P1 Ru1 C28 C32 59.5(7) . .
C27 Ru1 C28 C32 122.9(8) . .
P2 Ru1 C28 C32 -35.5(7) . .
C27 C28 C29 C30 0.3(7) . .
C32 C28 C29 C30 -169.6(6) . .
Ru1 C28 C29 C30 62.9(4) . .
C27 C28 C29 C33 171.9(6) . .
C32 C28 C29 C33 2.0(11) . .
Ru1 C28 C29 C33 -125.5(7) . .
C27 C28 C29 Ru1 -62.6(4) . .
C32 C28 C29 Ru1 127.5(6) . .
C37 Ru1 C29 C28 159.7(4) . .
C31 Ru1 C29 C28 79.6(4) . .
C30 Ru1 C29 C28 116.8(6) . .
P1 Ru1 C29 C28 -2.2(8) . .
C27 Ru1 C29 C28 37.3(4) . .
P2 Ru1 C29 C28 -107.3(4) . .
C37 Ru1 C29 C30 42.9(5) . .
C31 Ru1 C29 C30 -37.2(4) . .
C28 Ru1 C29 C30 -116.8(6) . .
P1 Ru1 C29 C30 -119.0(5) . .
C27 Ru1 C29 C30 -79.5(5) . .
P2 Ru1 C29 C30 135.9(4) . .
C37 Ru1 C29 C33 -78.5(8) . .
C31 Ru1 C29 C33 -158.6(8) . .
C30 Ru1 C29 C33 -121.4(9) . .
C28 Ru1 C29 C33 121.8(9) . .
P1 Ru1 C29 C33 119.6(7) . .
C27 Ru1 C29 C33 159.1(8) . .
P2 Ru1 C29 C33 14.5(7) . .
C28 C29 C30 C31 -2.0(7) . .
C33 C29 C30 C31 -173.6(6) . .
Ru1 C29 C30 C31 61.5(5) . .
C28 C29 C30 C34 174.0(7) . .
C33 C29 C30 C34 2.4(11) . .
Ru1 C29 C30 C34 -122.5(7) . .
C28 C29 C30 Ru1 -63.5(4) . .
C33 C29 C30 Ru1 124.9(7) . .
C37 Ru1 C30 C31 99.3(4) . .
C29 Ru1 C30 C31 -117.6(6) . .
C28 Ru1 C30 C31 -80.4(4) . .
P1 Ru1 C30 C31 22.8(6) . .
C27 Ru1 C30 C31 -38.1(4) . .
P2 Ru1 C30 C31 -175.6(3) . .
C37 Ru1 C30 C29 -143.1(4) . .
C31 Ru1 C30 C29 117.6(6) . .
C28 Ru1 C30 C29 37.2(4) . .
P1 Ru1 C30 C29 140.4(4) . .
C27 Ru1 C30 C29 79.4(4) . .
P2 Ru1 C30 C29 -58.1(5) . .
C37 Ru1 C30 C34 -21.3(7) . .
C31 Ru1 C30 C34 -120.6(9) . .
C29 Ru1 C30 C34 121.8(9) . .
C28 Ru1 C30 C34 159.0(8) . .
P1 Ru1 C30 C34 -97.8(7) . .
C27 Ru1 C30 C34 -158.7(8) . .
P2 Ru1 C30 C34 63.7(8) . .
C29 C30 C31 C27 3.0(7) . .
C34 C30 C31 C27 -173.1(7) . .
Ru1 C30 C31 C27 65.1(5) . .
C29 C30 C31 C35 178.3(6) . .
C34 C30 C31 C35 2.2(11) . .
Ru1 C30 C31 C35 -119.6(7) . .
C29 C30 C31 Ru1 -62.2(5) . .
C34 C30 C31 Ru1 121.8(7) . .
C28 C27 C31 C30 -2.8(7) . .
C36 C27 C31 C30 171.0(7) . .
Ru1 C27 C31 C30 -64.6(5) . .
C28 C27 C31 C35 -178.1(6) . .
C36 C27 C31 C35 -4.4(11) . .
Ru1 C27 C31 C35 120.1(7) . .
C28 C27 C31 Ru1 61.8(4) . .
C36 C27 C31 Ru1 -124.5(7) . .
C37 Ru1 C31 C30 -82.2(4) . .
C29 Ru1 C31 C30 37.2(4) . .
C28 Ru1 C31 C30 78.7(4) . .
P1 Ru1 C31 C30 -167.2(4) . .
C27 Ru1 C31 C30 115.9(6) . .
P2 Ru1 C31 C30 12.6(9) . .
C37 Ru1 C31 C27 161.9(4) . .
C30 Ru1 C31 C27 -115.9(6) . .
C29 Ru1 C31 C27 -78.7(4) . .
C28 Ru1 C31 C27 -37.2(4) . .
P1 Ru1 C31 C27 76.9(4) . .
P2 Ru1 C31 C27 -103.4(7) . .
C37 Ru1 C31 C35 40.1(7) . .
C30 Ru1 C31 C35 122.2(8) . .
C29 Ru1 C31 C35 159.4(8) . .
C28 Ru1 C31 C35 -159.1(8) . .
P1 Ru1 C31 C35 -45.0(7) . .
C27 Ru1 C31 C35 -121.9(9) . .
P2 Ru1 C31 C35 134.8(7) . .
C31 Ru1 C37 C38 49(16) . .
C30 Ru1 C37 C38 13(15) . .
C29 Ru1 C37 C38 -12(16) . .
C28 Ru1 C37 C38 13(16) . .
P1 Ru1 C37 C38 161(16) . .
C27 Ru1 C37 C38 63(16) . .
P2 Ru1 C37 C38 -115(15) . .
Ru1 C37 C38 C39' -129(15) . .
Ru1 C37 C38 C39 -108(15) . .
C37 C38 C39 C40 -147(7) . .
C39' C38 C39 C40 -17(26) . .
C37 C38 C39 S1 19(8) . .
C39' C38 C39 S1 149(27) . .
C38 C39 C40 C41 167.6(6) . .
S1 C39 C40 C41 0.81(14) . .
C40 C39 S1 C42 -0.58(10) . .
C38 C39 S1 C42 -168.8(5) . .
C39 C40 C41 C42 -0.66(19) . .
C39 C40 C41 C46 -179.61(15) . .
C46 C41 C42 C43 0.0 . .
C40 C41 C42 C43 -179.1(2) . .
C46 C41 C42 S1 179.2(2) . .
C40 C41 C42 S1 0.19(19) . .
C39 S1 C42 C41 0.22(14) . .
C39 S1 C42 C43 179.37(18) . .
C41 C42 C43 C44 0.0 . .
S1 C42 C43 C44 -179.1(2) . .
C42 C43 C44 C45 0.0 . .
C42 C43 C44 C47 179.4(4) . .
C43 C44 C45 C46 0.0 . .
C47 C44 C45 C46 -179.5(3) . .
C43 C44 C45 S2 179.0(3) . .
C47 C44 C45 S2 -0.5(3) . .
C44 C45 C46 C41 0.0 . .
S2 C45 C46 C41 -178.9(3) . .
C42 C41 C46 C45 0.0 . .
C40 C41 C46 C45 178.9(3) . .
C45 C44 C47 C48 0.3(5) . .
C43 C44 C47 C48 -179.2(3) . .
C44 C47 C48 C49 173.4(8) . .
C44 C47 C48 S2 0.0(5) . .
C44 C45 S2 C48 0.4(3) . .
C46 C45 S2 C48 179.3(2) . .
C47 C48 S2 C45 -0.2(4) . .
C49 C48 S2 C45 -174.5(6) . .
C37 C38 C39' C40' 30(12) . .
C39 C38 C39' C40' -40(26) . .
C37 C38 C39' S1' -137(12) . .
C39 C38 C39' S1' 152(27) . .
C38 C39' C40' C41' -168.8(13) . .
S1' C39' C40' C41' -0.17(14) . .
C40' C39' S1' C42' 0.14(11) . .
C38 C39' S1' C42' 170.2(12) . .
C39' C40' C41' C42' 0.1(2) . .
C39' C40' C41' C46' 179.94(16) . .
C46' C41' C42' C43' 0.0 . .
C40' C41' C42' C43' 179.8(3) . .
C46' C41' C42' S1' -179.8(2) . .
C40' C41' C42' S1' 0.0(2) . .
C39' S1' C42' C41' -0.05(14) . .
C39' S1' C42' C43' -179.9(2) . .
C41' C42' C43' C44' 0.0 . .
S1' C42' C43' C44' 179.8(3) . .
C42' C43' C44' C45' 0.0 . .
C42' C43' C44' C47' -179.7(4) . .
C43' C44' C45' C46' 0.0 . .
C47' C44' C45' C46' 179.8(3) . .
C43' C44' C45' S2' -179.7(3) . .
C47' C44' C45' S2' 0.0(3) . .
C44' C45' C46' C41' 0.0 . .
S2' C45' C46' C41' 179.7(3) . .
C42' C41' C46' C45' 0.0 . .
C40' C41' C46' C45' -179.8(3) . .
C45' C44' C47' C48' 0.0(5) . .
C43' C44' C47' C48' 179.8(3) . .
C44' C47' C48' C49 -168.7(19) . .
C44' C47' C48' S2' 0.0(5) . .
C46' C45' S2' C48' -179.8(3) . .
C44' C45' S2' C48' 0.0(3) . .
C47' C48' S2' C45' 0.0(4) . .
C49 C48' S2' C45' 171.9(13) . .
C47 C48 C49 C50 112(25) . .
S2 C48 C49 C50 -75(25) . .
C47 C48 C49 C48' 158(12) . .
S2 C48 C49 C48' -29(12) . .
C47' C48' C49 C50 -39(10) . .
S2' C48' C49 C50 153(9) . .
C47' C48' C49 C48 154(13) . .
S2' C48' C49 C48 -15(11) . .
C48 C49 C50 Ru2 0(30) . .
C48' C49 C50 Ru2 -33(14) . .
C78 Ru2 C50 C49 46(6) . .
C79 Ru2 C50 C49 59(6) . .
C77 Ru2 C50 C49 11(6) . .
P4 Ru2 C50 C49 158(6) . .
C81 Ru2 C50 C49 -14(6) . .
P3 Ru2 C50 C49 -118(6) . .
C80 Ru2 C50 C49 7(6) . .
C56 C51 C52 C53 -1.8(14) . .
P3 C51 C52 C53 179.6(8) . .
C51 C52 C53 C54 0.4(17) . .
C52 C53 C54 C55 -0.5(19) . .
C53 C54 C55 C56 2.1(19) . .
C52 C51 C56 C55 3.4(14) . .
P3 C51 C56 C55 -178.0(8) . .
C54 C55 C56 C51 -3.5(17) . .
C62 C57 C58 C59 -2.7(11) . .
P3 C57 C58 C59 -175.0(7) . .
C57 C58 C59 C60 0.5(14) . .
C58 C59 C60 C61 0.9(16) . .
C59 C60 C61 C62 -0.1(16) . .
C58 C57 C62 C61 3.4(12) . .
P3 C57 C62 C61 175.7(7) . .
C60 C61 C62 C57 -2.1(14) . .
P3 C63 C64 P4 -42.9(6) . .
C70 C65 C66 C67 0.4(13) . .
P4 C65 C66 C67 178.2(7) . .
C65 C66 C67 C68 0.0(14) . .
C66 C67 C68 C69 -2.8(15) . .
C67 C68 C69 C70 5.0(15) . .
C66 C65 C70 C69 2.0(12) . .
P4 C65 C70 C69 -175.9(7) . .
C68 C69 C70 C65 -4.6(14) . .
C76 C71 C72 C73 3.4(13) . .
P4 C71 C72 C73 179.6(7) . .
C71 C72 C73 C74 -3.7(15) . .
C72 C73 C74 C75 3.0(18) . .
C73 C74 C75 C76 -2(2) . .
C74 C75 C76 C71 1.6(17) . .
C72 C71 C76 C75 -2.4(14) . .
P4 C71 C76 C75 -178.5(8) . .
C50 Ru2 C77 C78 101.8(5) . .
C79 Ru2 C77 C78 -37.7(5) . .
P4 Ru2 C77 C78 25.8(7) . .
C81 Ru2 C77 C78 -117.3(7) . .
P3 Ru2 C77 C78 -172.8(4) . .
C80 Ru2 C77 C78 -80.3(5) . .
C50 Ru2 C77 C81 -140.9(6) . .
C78 Ru2 C77 C81 117.3(7) . .
C79 Ru2 C77 C81 79.6(5) . .
P4 Ru2 C77 C81 143.0(4) . .
P3 Ru2 C77 C81 -55.5(6) . .
C80 Ru2 C77 C81 37.0(5) . .
C50 Ru2 C77 C82 -23.1(11) . .
C78 Ru2 C77 C82 -124.9(13) . .
C79 Ru2 C77 C82 -162.6(12) . .
P4 Ru2 C77 C82 -99.1(12) . .
C81 Ru2 C77 C82 117.8(14) . .
P3 Ru2 C77 C82 62.3(12) . .
C80 Ru2 C77 C82 154.8(12) . .
C81 C77 C78 C79 3.4(9) . .
C82 C77 C78 C79 -174.5(9) . .
Ru2 C77 C78 C79 65.7(5) . .
C81 C77 C78 C83 176.4(7) . .
C82 C77 C78 C83 -1.5(15) . .
Ru2 C77 C78 C83 -121.3(8) . .
C81 C77 C78 Ru2 -62.4(5) . .
C82 C77 C78 Ru2 119.8(10) . .
C50 Ru2 C78 C77 -79.5(5) . .
C79 Ru2 C78 C77 116.9(7) . .
P4 Ru2 C78 C77 -164.9(4) . .
C81 Ru2 C78 C77 37.6(5) . .
P3 Ru2 C78 C77 20.9(12) . .
C80 Ru2 C78 C77 79.4(5) . .
C50 Ru2 C78 C79 163.6(5) . .
C77 Ru2 C78 C79 -116.9(7) . .
P4 Ru2 C78 C79 78.2(5) . .
C81 Ru2 C78 C79 -79.3(5) . .
P3 Ru2 C78 C79 -96.0(10) . .
C80 Ru2 C78 C79 -37.5(5) . .
C50 Ru2 C78 C83 43.3(10) . .
C79 Ru2 C78 C83 -120.3(12) . .
C77 Ru2 C78 C83 122.8(12) . .
P4 Ru2 C78 C83 -42.1(10) . .
C81 Ru2 C78 C83 160.4(11) . .
P3 Ru2 C78 C83 143.7(9) . .
C80 Ru2 C78 C83 -157.9(11) . .
C77 C78 C79 C80 -3.1(9) . .
C83 C78 C79 C80 -176.3(7) . .
Ru2 C78 C79 C80 63.2(5) . .
C77 C78 C79 C84 168.8(8) . .
C83 C78 C79 C84 -4.4(13) . .
Ru2 C78 C79 C84 -124.9(8) . .
C77 C78 C79 Ru2 -66.3(6) . .
C83 C78 C79 Ru2 120.5(8) . .
C50 Ru2 C79 C78 -21.7(7) . .
C77 Ru2 C79 C78 37.0(5) . .
P4 Ru2 C79 C78 -112.7(5) . .
C81 Ru2 C79 C78 79.5(5) . .
P3 Ru2 C79 C78 153.8(4) . .
C80 Ru2 C79 C78 117.2(7) . .
C50 Ru2 C79 C80 -138.9(5) . .
C78 Ru2 C79 C80 -117.2(7) . .
C77 Ru2 C79 C80 -80.2(5) . .
P4 Ru2 C79 C80 130.2(4) . .
C81 Ru2 C79 C80 -37.6(4) . .
P3 Ru2 C79 C80 36.7(6) . .
C50 Ru2 C79 C84 102.2(9) . .
C78 Ru2 C79 C84 123.9(11) . .
C77 Ru2 C79 C84 160.8(10) . .
P4 Ru2 C79 C84 11.2(9) . .
C81 Ru2 C79 C84 -156.6(10) . .
P3 Ru2 C79 C84 -82.3(9) . .
C80 Ru2 C79 C84 -119.0(11) . .
C78 C79 C80 C81 1.6(8) . .
C84 C79 C80 C81 -170.9(7) . .
Ru2 C79 C80 C81 62.7(5) . .
C78 C79 C80 C85 169.9(7) . .
C84 C79 C80 C85 -2.6(12) . .
Ru2 C79 C80 C85 -129.0(7) . .
C78 C79 C80 Ru2 -61.1(5) . .
C84 C79 C80 Ru2 126.4(7) . .
C50 Ru2 C80 C81 -33.4(8) . .
C78 Ru2 C80 C81 -78.8(5) . .
C79 Ru2 C80 C81 -116.0(6) . .
C77 Ru2 C80 C81 -37.6(5) . .
P4 Ru2 C80 C81 -178.5(4) . .
P3 Ru2 C80 C81 86.9(4) . .
C50 Ru2 C80 C79 82.6(7) . .
C78 Ru2 C80 C79 37.2(5) . .
C77 Ru2 C80 C79 78.4(5) . .
P4 Ru2 C80 C79 -62.5(5) . .
C81 Ru2 C80 C79 116.0(6) . .
P3 Ru2 C80 C79 -157.1(4) . .
C50 Ru2 C80 C85 -153.6(8) . .
C78 Ru2 C80 C85 161.1(10) . .
C79 Ru2 C80 C85 123.9(10) . .
C77 Ru2 C80 C85 -157.7(10) . .
P4 Ru2 C80 C85 61.3(9) . .
C81 Ru2 C80 C85 -120.2(10) . .
P3 Ru2 C80 C85 -33.2(9) . .
C79 C80 C81 C77 0.4(8) . .
C85 C80 C81 C77 -168.4(7) . .
Ru2 C80 C81 C77 62.3(5) . .
C79 C80 C81 C86 172.8(8) . .
C85 C80 C81 C86 4.0(12) . .
Ru2 C80 C81 C86 -125.3(8) . .
C79 C80 C81 Ru2 -61.8(5) . .
C85 C80 C81 Ru2 129.3(7) . .
C78 C77 C81 C80 -2.3(9) . .
C82 C77 C81 C80 175.7(8) . .
Ru2 C77 C81 C80 -63.0(5) . .
C78 C77 C81 C86 -174.5(8) . .
C82 C77 C81 C86 3.5(13) . .
Ru2 C77 C81 C86 124.8(8) . .
C78 C77 C81 Ru2 60.6(5) . .
C82 C77 C81 Ru2 -121.3(9) . .
C50 Ru2 C81 C80 161.9(4) . .
C78 Ru2 C81 C80 80.5(5) . .
C79 Ru2 C81 C80 38.3(4) . .
C77 Ru2 C81 C80 117.2(7) . .
P4 Ru2 C81 C80 3.5(9) . .
P3 Ru2 C81 C80 -104.2(4) . .
C50 Ru2 C81 C77 44.8(6) . .
C78 Ru2 C81 C77 -36.7(5) . .
C79 Ru2 C81 C77 -78.9(6) . .
P4 Ru2 C81 C77 -113.7(7) . .
P3 Ru2 C81 C77 138.7(5) . .
C80 Ru2 C81 C77 -117.2(7) . .
C50 Ru2 C81 C86 -77.3(9) . .
C78 Ru2 C81 C86 -158.8(10) . .
C79 Ru2 C81 C86 159.0(10) . .
C77 Ru2 C81 C86 -122.1(11) . .
P4 Ru2 C81 C86 124.2(8) . .
P3 Ru2 C81 C86 16.6(9) . .
C80 Ru2 C81 C86 120.8(11) . .
C92 C87 C88 C89 0.1(14) . .
P5 C87 C88 C89 -177.7(8) . .
C87 C88 C89 C90 -1.8(18) . .
C88 C89 C90 C91 3.8(19) . .
C89 C90 C91 C92 -4.1(17) . .
C88 C87 C92 C91 -0.4(13) . .
P5 C87 C92 C91 177.5(7) . .
C90 C91 C92 C87 2.5(15) . .
C98 C93 C94 C95 0.4(14) . .
P5 C93 C94 C95 -175.5(8) . .
C93 C94 C95 C96 -2.2(17) . .
C94 C95 C96 C97 4(2) . .
C95 C96 C97 C98 -3(2) . .
C94 C93 C98 C97 0.0(14) . .
P5 C93 C98 C97 176.1(8) . .
C96 C97 C98 C93 1.4(18) . .
P5 C99 C100 P6 28.4(9) . .
C106 C101 C102 C103 -1.5(15) . .
P6 C101 C102 C103 -176.7(8) . .
C101 C102 C103 C104 1.6(17) . .
C102 C103 C104 C105 -3(2) . .
C103 C104 C105 C106 3(2) . .
C104 C105 C106 C101 -3(2) . .
C102 C101 C106 C105 2.3(16) . .
P6 C101 C106 C105 177.5(9) . .
C112 C107 C108 C109 -1.8(15) . .
P6 C107 C108 C109 -176.2(9) . .
C107 C108 C109 C110 2.5(19) . .
C108 C109 C110 C111 -5(2) . .
C109 C110 C111 C112 7(2) . .
C108 C107 C112 C111 4.1(16) . .
P6 C107 C112 C111 178.2(10) . .
C110 C111 C112 C107 -7(2) . .
C123 Ru3 C113 C117 -93.6(8) . .
C116 Ru3 C113 C117 -37.2(5) . .
C115 Ru3 C113 C117 -80.3(6) . .
P5 Ru3 C113 C117 61.4(5) . .
P6 Ru3 C113 C117 154.4(5) . .
C114 Ru3 C113 C117 -118.9(7) . .
C123 Ru3 C113 C114 25.3(9) . .
C116 Ru3 C113 C114 81.7(6) . .
C115 Ru3 C113 C114 38.6(5) . .
P5 Ru3 C113 C114 -179.7(4) . .
C117 Ru3 C113 C114 118.9(7) . .
P6 Ru3 C113 C114 -86.7(5) . .
C123 Ru3 C113 C118 142.8(9) . .
C116 Ru3 C113 C118 -160.7(12) . .
C115 Ru3 C113 C118 156.2(12) . .
P5 Ru3 C113 C118 -62.2(11) . .
C117 Ru3 C113 C118 -123.5(13) . .
P6 Ru3 C113 C118 30.9(11) . .
C114 Ru3 C113 C118 117.6(12) . .
C117 C113 C114 C115 0.2(9) . .
C118 C113 C114 C115 170.3(8) . .
Ru3 C113 C114 C115 -62.2(5) . .
C117 C113 C114 C119 -170.9(9) . .
C118 C113 C114 C119 -0.7(14) . .
Ru3 C113 C114 C119 126.8(10) . .
C117 C113 C114 Ru3 62.3(5) . .
C118 C113 C114 Ru3 -127.5(8) . .
C123 Ru3 C114 C113 -166.4(5) . .
C116 Ru3 C114 C113 -78.3(6) . .
C115 Ru3 C114 C113 -115.4(8) . .
P5 Ru3 C114 C113 0.5(9) . .
C117 Ru3 C114 C113 -35.7(5) . .
P6 Ru3 C114 C113 105.1(5) . .
C123 Ru3 C114 C115 -51.0(6) . .
C116 Ru3 C114 C115 37.0(5) . .
P5 Ru3 C114 C115 115.9(7) . .
C117 Ru3 C114 C115 79.7(6) . .
P6 Ru3 C114 C115 -139.6(5) . .
C113 Ru3 C114 C115 115.4(8) . .
C123 Ru3 C114 C119 69.7(10) . .
C116 Ru3 C114 C119 157.7(10) . .
C115 Ru3 C114 C119 120.7(12) . .
P5 Ru3 C114 C119 -123.4(9) . .
C117 Ru3 C114 C119 -159.6(10) . .
P6 Ru3 C114 C119 -18.9(10) . .
C113 Ru3 C114 C119 -123.9(11) . .
C113 C114 C115 C116 1.7(9) . .
C119 C114 C115 C116 173.0(9) . .
Ru3 C114 C115 C116 -61.0(6) . .
C113 C114 C115 C120 -174.5(9) . .
C119 C114 C115 C120 -3.2(15) . .
Ru3 C114 C115 C120 122.8(10) . .
C113 C114 C115 Ru3 62.8(5) . .
C119 C114 C115 Ru3 -126.0(9) . .
C123 Ru3 C115 C114 135.3(6) . .
C116 Ru3 C115 C114 -118.6(8) . .
P5 Ru3 C115 C114 -139.1(5) . .
C117 Ru3 C115 C114 -79.1(6) . .
P6 Ru3 C115 C114 55.1(6) . .
C113 Ru3 C115 C114 -38.1(5) . .
C123 Ru3 C115 C116 -106.1(5) . .
P5 Ru3 C115 C116 -20.5(8) . .
C117 Ru3 C115 C116 39.5(5) . .
P6 Ru3 C115 C116 173.7(4) . .
C113 Ru3 C115 C116 80.5(6) . .
C114 Ru3 C115 C116 118.6(8) . .
C123 Ru3 C115 C120 12.8(10) . .
C116 Ru3 C115 C120 119.0(12) . .
P5 Ru3 C115 C120 98.5(10) . .
C117 Ru3 C115 C120 158.5(11) . .
P6 Ru3 C115 C120 -67.3(10) . .
C113 Ru3 C115 C120 -160.5(11) . .
C114 Ru3 C115 C120 -122.4(12) . .
C114 C115 C116 C117 -2.9(9) . .
C120 C115 C116 C117 173.4(8) . .
Ru3 C115 C116 C117 -65.3(5) . .
C114 C115 C116 C121 -175.1(9) . .
C120 C115 C116 C121 1.2(15) . .
Ru3 C115 C116 C121 122.5(9) . .
C114 C115 C116 Ru3 62.4(6) . .
C120 C115 C116 Ru3 -121.3(9) . .
C123 Ru3 C116 C117 -169.5(5) . .
C115 Ru3 C116 C117 113.5(7) . .
P5 Ru3 C116 C117 -78.3(5) . .
P6 Ru3 C116 C117 91.7(12) . .
C113 Ru3 C116 C117 35.4(5) . .
C114 Ru3 C116 C117 77.0(6) . .
C123 Ru3 C116 C115 76.9(5) . .
P5 Ru3 C116 C115 168.2(5) . .
C117 Ru3 C116 C115 -113.5(7) . .
P6 Ru3 C116 C115 -21.8(14) . .
C113 Ru3 C116 C115 -78.2(6) . .
C114 Ru3 C116 C115 -36.5(5) . .
C123 Ru3 C116 C121 -44.5(10) . .
C115 Ru3 C116 C121 -121.4(12) . .
P5 Ru3 C116 C121 46.8(10) . .
C117 Ru3 C116 C121 125.0(12) . .
P6 Ru3 C116 C121 -143.2(10) . .
C113 Ru3 C116 C121 160.4(11) . .
C114 Ru3 C116 C121 -158.0(11) . .
C114 C113 C117 C116 -2.0(9) . .
C118 C113 C117 C116 -171.6(8) . .
Ru3 C113 C117 C116 60.5(6) . .
C114 C113 C117 C122 174.1(8) . .
C118 C113 C117 C122 4.4(14) . .
Ru3 C113 C117 C122 -123.5(9) . .
C114 C113 C117 Ru3 -62.5(6) . .
C118 C113 C117 Ru3 127.9(8) . .
C115 C116 C117 C113 3.0(9) . .
C121 C116 C117 C113 174.9(9) . .
Ru3 C116 C117 C113 -62.0(5) . .
C115 C116 C117 C122 -173.4(8) . .
C121 C116 C117 C122 -1.5(14) . .
Ru3 C116 C117 C122 121.6(8) . .
C115 C116 C117 Ru3 65.0(6) . .
C121 C116 C117 Ru3 -123.1(10) . .
C123 Ru3 C117 C113 134.0(6) . .
C116 Ru3 C117 C113 119.0(8) . .
C115 Ru3 C117 C113 79.3(6) . .
P5 Ru3 C117 C113 -129.4(5) . .
P6 Ru3 C117 C113 -40.0(7) . .
C114 Ru3 C117 C113 36.7(5) . .
C123 Ru3 C117 C116 15.0(7) . .
C115 Ru3 C117 C116 -39.6(5) . .
P5 Ru3 C117 C116 111.6(5) . .
P6 Ru3 C117 C116 -159.0(4) . .
C113 Ru3 C117 C116 -119.0(8) . .
C114 Ru3 C117 C116 -82.3(6) . .
C123 Ru3 C117 C122 -100.3(9) . .
C116 Ru3 C117 C122 -115.3(11) . .
C115 Ru3 C117 C122 -154.9(10) . .
P5 Ru3 C117 C122 -3.7(9) . .
P6 Ru3 C117 C122 85.7(10) . .
C113 Ru3 C117 C122 125.7(11) . .
C114 Ru3 C117 C122 162.4(10) . .
C116 Ru3 C123 C124 -74(5) . .
C115 Ru3 C123 C124 -38(5) . .
P5 Ru3 C123 C124 175(5) . .
C117 Ru3 C123 C124 -84(5) . .
P6 Ru3 C123 C124 93(5) . .
C113 Ru3 C123 C124 -26(5) . .
C114 Ru3 C123 C124 -10(5) . .
Ru3 C123 C124 C125 -30(8) . .
C123 C124 C125 C126 97(4) . .
C123 C124 C125 S3 -77(4) . .
C124 C125 C126 C127 -176.8(7) . .
S3 C125 C126 C127 -3.3(8) . .
C125 C126 C127 C129 -179.3(8) . .
C125 C126 C127 C128 2.1(9) . .
C129 C127 C128 C129 -0.9(14) . 2_577
C126 C127 C128 C129 177.9(8) . 2_577
C129 C127 C128 S3 -178.9(6) . .
C126 C127 C128 S3 -0.1(8) . .
C128 C127 C129 C128 0.8(13) . 2_577
C126 C127 C129 C128 -177.8(8) . 2_577
C6S C1S C2S C3S 0.0 . .
C1S C2S C3S C4S 0.0 . .
C2S C3S C4S C5S 0.0 . .
C2S C3S C4S C7S 167.9(15) . .
C3S C4S C5S C6S 0.0 . .
C7S C4S C5S C6S -167.2(15) . .
C4S C5S C6S C1S 0.0 . .
C2S C1S C6S C5S 0.0 . .
C6 C1 P1 C7 -153.7(6) . .
C2 C1 P1 C7 35.0(7) . .
C6 C1 P1 C13 -46.8(6) . .
C2 C1 P1 C13 141.9(6) . .
C6 C1 P1 Ru1 73.1(6) . .
C2 C1 P1 Ru1 -98.2(6) . .
C12 C7 P1 C1 -132.9(6) . .
C8 C7 P1 C1 46.8(7) . .
C12 C7 P1 C13 117.6(6) . .
C8 C7 P1 C13 -62.7(7) . .
C12 C7 P1 Ru1 -2.2(7) . .
C8 C7 P1 Ru1 177.6(5) . .
C14 C13 P1 C1 176.8(4) . .
C14 C13 P1 C7 -77.2(5) . .
C14 C13 P1 Ru1 51.2(4) . .
C37 Ru1 P1 C1 -61.3(3) . .
C31 Ru1 P1 C1 31.5(3) . .
C30 Ru1 P1 C1 16.8(5) . .
C29 Ru1 P1 C1 102.7(5) . .
C28 Ru1 P1 C1 101.2(3) . .
C27 Ru1 P1 C1 68.1(3) . .
P2 Ru1 P1 C1 -148.5(3) . .
C37 Ru1 P1 C7 174.9(3) . .
C31 Ru1 P1 C7 -92.3(3) . .
C30 Ru1 P1 C7 -107.0(4) . .
C29 Ru1 P1 C7 -21.1(6) . .
C28 Ru1 P1 C7 -22.6(3) . .
C27 Ru1 P1 C7 -55.7(3) . .
P2 Ru1 P1 C7 87.7(3) . .
C37 Ru1 P1 C13 57.6(3) . .
C31 Ru1 P1 C13 150.4(3) . .
C30 Ru1 P1 C13 135.8(4) . .
C29 Ru1 P1 C13 -138.3(5) . .
C28 Ru1 P1 C13 -139.9(3) . .
C27 Ru1 P1 C13 -172.9(3) . .
P2 Ru1 P1 C13 -29.5(2) . .
C22 C21 P2 C15 35.0(6) . .
C26 C21 P2 C15 -151.2(6) . .
C22 C21 P2 C14 141.9(6) . .
C26 C21 P2 C14 -44.3(7) . .
C22 C21 P2 Ru1 -96.3(6) . .
C26 C21 P2 Ru1 77.5(6) . .
C16 C15 P2 C21 65.1(6) . .
C20 C15 P2 C21 -116.8(6) . .
C16 C15 P2 C14 -40.8(7) . .
C20 C15 P2 C14 137.3(6) . .
C16 C15 P2 Ru1 -163.1(5) . .
C20 C15 P2 Ru1 15.0(6) . .
C13 C14 P2 C21 151.1(4) . .
C13 C14 P2 C15 -104.9(5) . .
C13 C14 P2 Ru1 23.0(5) . .
C37 Ru1 P2 C21 164.3(3) . .
C31 Ru1 P2 C21 68.3(7) . .
C30 Ru1 P2 C21 77.8(4) . .
C29 Ru1 P2 C21 46.1(3) . .
C28 Ru1 P2 C21 8.8(3) . .
P1 Ru1 P2 C21 -111.9(3) . .
C27 Ru1 P2 C21 -13.0(4) . .
C37 Ru1 P2 C15 41.7(3) . .
C31 Ru1 P2 C15 -54.3(7) . .
C30 Ru1 P2 C15 -44.9(3) . .
C29 Ru1 P2 C15 -76.5(3) . .
C28 Ru1 P2 C15 -113.8(3) . .
P1 Ru1 P2 C15 125.5(2) . .
C27 Ru1 P2 C15 -135.6(4) . .
C37 Ru1 P2 C14 -77.6(3) . .
C31 Ru1 P2 C14 -173.6(7) . .
C30 Ru1 P2 C14 -164.1(3) . .
C29 Ru1 P2 C14 164.3(3) . .
C28 Ru1 P2 C14 127.0(3) . .
P1 Ru1 P2 C14 6.2(2) . .
C27 Ru1 P2 C14 105.1(4) . .
C58 C57 P3 C51 -151.6(6) . .
C62 C57 P3 C51 36.4(7) . .
C58 C57 P3 C63 -45.1(7) . .
C62 C57 P3 C63 142.9(6) . .
C58 C57 P3 Ru2 77.0(6) . .
C62 C57 P3 Ru2 -95.0(6) . .
C56 C51 P3 C57 -115.0(7) . .
C52 C51 P3 C57 63.6(7) . .
C56 C51 P3 C63 139.4(7) . .
C52 C51 P3 C63 -42.0(8) . .
C56 C51 P3 Ru2 16.0(8) . .
C52 C51 P3 Ru2 -165.4(6) . .
C64 C63 P3 C57 149.0(5) . .
C64 C63 P3 C51 -107.2(5) . .
C64 C63 P3 Ru2 21.7(6) . .
C50 Ru2 P3 C57 163.7(3) . .
C78 Ru2 P3 C57 62.2(9) . .
C79 Ru2 P3 C57 -12.9(4) . .
C77 Ru2 P3 C57 77.8(4) . .
P4 Ru2 P3 C57 -112.4(3) . .
C81 Ru2 P3 C57 47.1(4) . .
C80 Ru2 P3 C57 9.5(3) . .
C50 Ru2 P3 C51 41.4(4) . .
C78 Ru2 P3 C51 -60.1(9) . .
C79 Ru2 P3 C51 -135.2(4) . .
C77 Ru2 P3 C51 -44.5(4) . .
P4 Ru2 P3 C51 125.3(3) . .
C81 Ru2 P3 C51 -75.2(4) . .
C80 Ru2 P3 C51 -112.8(3) . .
C50 Ru2 P3 C63 -78.5(3) . .
C78 Ru2 P3 C63 180.0(9) . .
C79 Ru2 P3 C63 104.9(4) . .
C77 Ru2 P3 C63 -164.4(4) . .
P4 Ru2 P3 C63 5.4(3) . .
C81 Ru2 P3 C63 164.9(3) . .
C80 Ru2 P3 C63 127.3(3) . .
C63 C64 P4 C65 -79.0(6) . .
C63 C64 P4 C71 174.3(5) . .
C63 C64 P4 Ru2 47.6(5) . .
C70 C65 P4 C64 111.0(7) . .
C66 C65 P4 C64 -66.8(7) . .
C70 C65 P4 C71 -140.2(7) . .
C66 C65 P4 C71 42.0(7) . .
C70 C65 P4 Ru2 -7.7(8) . .
C66 C65 P4 Ru2 174.5(6) . .
C72 C71 P4 C64 144.8(7) . .
C76 C71 P4 C64 -39.2(7) . .
C72 C71 P4 C65 38.6(7) . .
C76 C71 P4 C65 -145.3(7) . .
C72 C71 P4 Ru2 -94.8(7) . .
C76 C71 P4 Ru2 81.2(7) . .
C50 Ru2 P4 C64 61.6(3) . .
C78 Ru2 P4 C64 155.1(4) . .
C79 Ru2 P4 C64 -168.3(3) . .
C77 Ru2 P4 C64 139.1(5) . .
C81 Ru2 P4 C64 -137.7(6) . .
P3 Ru2 P4 C64 -26.5(3) . .
C80 Ru2 P4 C64 -135.3(3) . .
C50 Ru2 P4 C65 177.1(4) . .
C78 Ru2 P4 C65 -89.3(4) . .
C79 Ru2 P4 C65 -52.7(4) . .
C77 Ru2 P4 C65 -105.4(5) . .
C81 Ru2 P4 C65 -22.2(7) . .
P3 Ru2 P4 C65 89.1(3) . .
C80 Ru2 P4 C65 -19.7(4) . .
C50 Ru2 P4 C71 -57.4(4) . .
C78 Ru2 P4 C71 36.1(4) . .
C79 Ru2 P4 C71 72.7(4) . .
C77 Ru2 P4 C71 20.1(5) . .
C81 Ru2 P4 C71 103.3(7) . .
P3 Ru2 P4 C71 -145.4(3) . .
C80 Ru2 P4 C71 105.7(4) . .
C88 C87 P5 C93 -26.5(8) . .
C92 C87 P5 C93 155.8(7) . .
C88 C87 P5 C99 -131.7(8) . .
C92 C87 P5 C99 50.6(8) . .
C88 C87 P5 Ru3 106.9(7) . .
C92 C87 P5 Ru3 -70.8(7) . .
C94 C93 P5 C87 -49.6(8) . .
C98 C93 P5 C87 134.5(7) . .
C94 C93 P5 C99 59.1(8) . .
C98 C93 P5 C99 -116.8(7) . .
C94 C93 P5 Ru3 176.9(6) . .
C98 C93 P5 Ru3 1.0(8) . .
C100 C99 P5 C87 -172.1(7) . .
C100 C99 P5 C93 81.5(7) . .
C100 C99 P5 Ru3 -43.8(7) . .
C123 Ru3 P5 C87 70.0(4) . .
C116 Ru3 P5 C87 -29.4(4) . .
C115 Ru3 P5 C87 -16.2(6) . .
C117 Ru3 P5 C87 -66.5(4) . .
P6 Ru3 P5 C87 152.9(3) . .
C113 Ru3 P5 C87 -97.8(4) . .
C114 Ru3 P5 C87 -98.2(7) . .
C123 Ru3 P5 C93 -164.1(4) . .
C116 Ru3 P5 C93 96.6(4) . .
C115 Ru3 P5 C93 109.7(5) . .
C117 Ru3 P5 C93 59.4(4) . .
P6 Ru3 P5 C93 -81.2(3) . .
C113 Ru3 P5 C93 28.1(4) . .
C114 Ru3 P5 C93 27.8(7) . .
C123 Ru3 P5 C99 -50.1(3) . .
C116 Ru3 P5 C99 -149.4(4) . .
C115 Ru3 P5 C99 -136.3(5) . .
C117 Ru3 P5 C99 173.4(4) . .
P6 Ru3 P5 C99 32.8(3) . .
C113 Ru3 P5 C99 142.1(4) . .
C114 Ru3 P5 C99 141.7(6) . .
C102 C101 P6 C107 119.8(8) . .
C106 C101 P6 C107 -55.2(9) . .
C102 C101 P6 C100 -134.7(8) . .
C106 C101 P6 C100 50.3(9) . .
C102 C101 P6 Ru3 -12.6(9) . .
C106 C101 P6 Ru3 172.3(7) . .
C112 C107 P6 C101 143.4(9) . .
C108 C107 P6 C101 -42.4(8) . .
C112 C107 P6 C100 38.2(9) . .
C108 C107 P6 C100 -147.6(7) . .
C112 C107 P6 Ru3 -85.4(9) . .
C108 C107 P6 Ru3 88.8(7) . .
C99 C100 P6 C101 125.6(8) . .
C99 C100 P6 C107 -132.6(8) . .
C99 C100 P6 Ru3 -2.3(9) . .
C123 Ru3 P6 C101 -48.4(4) . .
C116 Ru3 P6 C101 52.2(12) . .
C115 Ru3 P6 C101 35.0(5) . .
P5 Ru3 P6 C101 -137.3(3) . .
C117 Ru3 P6 C101 127.3(5) . .
C113 Ru3 P6 C101 103.8(4) . .
C114 Ru3 P6 C101 65.7(4) . .
C123 Ru3 P6 C107 -170.1(4) . .
C116 Ru3 P6 C107 -69.4(12) . .
C115 Ru3 P6 C107 -86.7(5) . .
P5 Ru3 P6 C107 101.1(4) . .
C117 Ru3 P6 C107 5.7(5) . .
C113 Ru3 P6 C107 -17.9(5) . .
C114 Ru3 P6 C107 -55.9(5) . .
C123 Ru3 P6 C100 69.8(4) . .
C116 Ru3 P6 C100 170.5(12) . .
C115 Ru3 P6 C100 153.2(5) . .
P5 Ru3 P6 C100 -19.0(4) . .
C117 Ru3 P6 C100 -114.4(5) . .
C113 Ru3 P6 C100 -138.0(5) . .
C114 Ru3 P6 C100 -176.0(5) . .
C129 C128 S3 C125 -179.4(8) 2_577 .
C127 C128 S3 C125 -1.5(6) . .
C126 C125 S3 C128 2.9(6) . .
C124 C125 S3 C128 177.0(6) . .
